data_7129198
loop_
_publ_author_name
'Shanahan, J. P.'
'Moore, C. M.'
'Kampf, Jeff W.'
'Szymczak, N. K.'

_publ_section_title
;
 Modulation of H<sup>+</sup>/H<sup>-</sup> exchange in iridium-hydride
 2-hydroxypyridine complexes by remote Lewis acids.
;
_journal_issue 88
_journal_name_full 'Chemical communications (Cambridge, England)'
_journal_page_first 11705
_journal_page_last 11708
_journal_paper_doi 10.1039/d1cc04778g
_journal_volume 57
_journal_year 2021
_chemical_formula_moiety
;
'(C114 H82 F10 Ir2 N6 O4 P4 Zn2), 1.5(C5 H12), (C H2 Cl2)'
;
_chemical_formula_sum 'C122.5 H102 Cl2 F10 Ir2 N6 O4 P4 Zn2'
_chemical_formula_weight 2622.01
_chemical_properties_physical Moisture-sensitive
_space_group_crystal_system triclinic
_space_group_IT_number 2
_space_group_name_Hall '-P 1'
_space_group_name_H-M_alt 'P -1'
_atom_sites_solution_hydrogens mixed
_audit_creation_method SHELXL-2018/3
_audit_update_record
;
2021-08-17 deposited with the CCDC.	2021-10-19 downloaded from the CCDC.
;
_cell_angle_alpha 74.069(3)
_cell_angle_beta 71.860(2)
_cell_angle_gamma 80.182(2)
_cell_formula_units_Z 2
_cell_length_a 15.0726(4)
_cell_length_b 19.6116(6)
_cell_length_c 20.9592(6)
_cell_measurement_reflns_used 32621
_cell_measurement_temperature 85(2)
_cell_measurement_theta_max 69.3520
_cell_measurement_theta_min 2.2660
_cell_volume 5636.9(3)
_computing_cell_refinement 'CrysAlisPro 1.171.40.53 (Rigaku OD, 2019)'
_computing_data_collection 'CrystalClear-SM Expert 2.0 r16 (Rigaku, 2014)'
_computing_data_reduction 'CrysAlisPro 1.171.40.53 (Rigaku OD, 2019)'
_computing_molecular_graphics 'Bruker SHELXTL'
_computing_publication_material 'Bruker SHELXTL'
_computing_structure_refinement 'SHELXL-2018/3 (Sheldrick, 2008)'
_computing_structure_solution 'SHELXT (Sheldrick, 2014)'
_diffrn_ambient_temperature 85(2)
_diffrn_measured_fraction_theta_full 0.977
_diffrn_measured_fraction_theta_max 0.960
_diffrn_measurement_device_type 'Rigaku Saturn 944+ CCD'
_diffrn_measurement_method '\w scans'
_diffrn_radiation_type CuK\a
_diffrn_radiation_wavelength 1.54184
_diffrn_reflns_av_R_equivalents 0.0929
_diffrn_reflns_av_unetI/netI 0.0593
_diffrn_reflns_Laue_measured_fraction_full 0.977
_diffrn_reflns_Laue_measured_fraction_max 0.960
_diffrn_reflns_limit_h_max 17
_diffrn_reflns_limit_h_min -18
_diffrn_reflns_limit_k_max 23
_diffrn_reflns_limit_k_min -23
_diffrn_reflns_limit_l_max 22
_diffrn_reflns_limit_l_min -24
_diffrn_reflns_number 84816
_diffrn_reflns_point_group_measured_fraction_full 0.977
_diffrn_reflns_point_group_measured_fraction_max 0.960
_diffrn_reflns_theta_full 67.684
_diffrn_reflns_theta_max 69.695
_diffrn_reflns_theta_min 2.283
_diffrn_source 'micro-focus rotating anode'
_exptl_absorpt_coefficient_mu 6.518
_exptl_absorpt_correction_T_max 1.00000
_exptl_absorpt_correction_T_min 0.85059
_exptl_absorpt_correction_type multi-scan
_exptl_absorpt_process_details
; 
CrysAlisPro 1.171.40.53 (Rigaku Oxford Diffraction, 2019) 
Empirical absorption correction using spherical harmonics, 
 implemented in SCALE3 ABSPACK scaling algorithm. 
;
_exptl_crystal_colour yellow
_exptl_crystal_density_diffrn 1.545
_exptl_crystal_description block
_exptl_crystal_F_000 2618
_exptl_crystal_size_max 0.080
_exptl_crystal_size_mid 0.070
_exptl_crystal_size_min 0.060
_refine_diff_density_max 2.248
_refine_diff_density_min -2.207
_refine_diff_density_rms 0.145
_refine_ls_extinction_method none
_refine_ls_goodness_of_fit_ref 1.017
_refine_ls_hydrogen_treatment mixed
_refine_ls_matrix_type full
_refine_ls_number_parameters 1580
_refine_ls_number_reflns 20413
_refine_ls_number_restraints 538
_refine_ls_restrained_S_all 1.009
_refine_ls_R_factor_all 0.0628
_refine_ls_R_factor_gt 0.0559
_refine_ls_shift/su_max 0.003
_refine_ls_shift/su_mean 0.000
_refine_ls_structure_factor_coef Fsqd
_refine_ls_weighting_details 'w=1/[\s^2^(Fo^2^)+(0.1035P)^2^+9.5275P] where P=(Fo^2^+2Fc^2^)/3'
_refine_ls_weighting_scheme calc
_refine_ls_wR_factor_gt 0.1529
_refine_ls_wR_factor_ref 0.1629
_reflns_Friedel_coverage 0.000
_reflns_number_gt 17789
_reflns_number_total 20413
_reflns_threshold_expression 'I > 2\s(I)'
_cod_data_source_file d1cc04778g2.cif
_cod_data_source_block jps1089
_cod_original_formula_sum 'C122.50 H102 Cl2 F10 Ir2 N6 O4 P4 Zn2'
_cod_database_code 7129198
_shelx_shelxl_version_number 2018/3
_shelx_space_group_comment
; 
The symmetry employed for this shelxl refinement is uniquely defined 
by the following loop, which should always be used as a source of 
symmetry information in preference to the above space-group names. 
They are only intended as comments. 
;
_shelx_estimated_absorpt_t_min 0.624
_shelx_estimated_absorpt_t_max 0.696

loop_
_space_group_symop_operation_xyz
'x, y, z'
'-x, -y, -z'

loop_
_atom_site_label
_atom_site_type_symbol
_atom_site_fract_x
_atom_site_fract_y
_atom_site_fract_z
_atom_site_U_iso_or_equiv
_atom_site_adp_type
_atom_site_occupancy
_atom_site_site_symmetry_order
_atom_site_calc_flag
_atom_site_refinement_flags_posn
_atom_site_refinement_flags_adp
_atom_site_refinement_flags_occupancy
_atom_site_disorder_assembly
_atom_site_disorder_group
Ir1 Ir 0.26384(2) 0.25009(2) 0.41128(2) 0.03488(9) Uani 1 1 d D . . . .
H1A H 0.228(4) 0.294(2) 0.359(2) 0.042 Uiso 1 1 d D U . . .
H1C H 0.187(3) 0.205(3) 0.435(3) 0.042 Uiso 1 1 d D U . . .
Ir2 Ir 0.72940(2) 0.23444(2) 0.97099(2) 0.03571(9) Uani 1 1 d D . . . .
H2A H 0.703(4) 0.235(3) 1.0436(11) 0.043 Uiso 1 1 d D U . . .
H2C H 0.798(3) 0.284(3) 0.957(3) 0.043 Uiso 1 1 d D U . . .
Zn1 Zn 0.46991(5) 0.21549(4) 0.62629(4) 0.03462(17) Uani 1 1 d . . . . .
Zn2 Zn 0.57935(5) 0.21296(4) 0.74098(4) 0.03952(18) Uani 1 1 d . . . . .
P1 P 0.33633(10) 0.16357(8) 0.35323(9) 0.0426(3) Uani 1 1 d . . . . .
P2 P 0.16439(10) 0.33519(8) 0.46100(9) 0.0404(3) Uani 1 1 d . . . . .
P3 P 0.84205(9) 0.14101(8) 0.98093(8) 0.0367(3) Uani 1 1 d . . . . .
P4 P 0.64447(10) 0.34193(8) 0.97871(9) 0.0423(3) Uani 1 1 d D . . . .
F1 F 0.5335(3) 0.3739(2) 0.5607(2) 0.0574(10) Uani 1 1 d . . . . .
F2 F 0.4490(3) 0.4992(2) 0.5868(3) 0.0726(13) Uani 1 1 d . . . . .
F3 F 0.2783(3) 0.5055(2) 0.6807(3) 0.0723(14) Uani 1 1 d . . . . .
F4 F 0.1891(3) 0.3847(2) 0.7451(3) 0.0677(12) Uani 1 1 d . . . . .
F5 F 0.2741(2) 0.2588(2) 0.7191(2) 0.0515(9) Uani 1 1 d . . . . .
F6 F 0.5514(3) 0.3752(2) 0.7267(2) 0.0543(9) Uani 1 1 d . . . . .
F7 F 0.4084(4) 0.4613(3) 0.7836(3) 0.0863(16) Uani 1 1 d . . . . .
F8 F 0.2496(3) 0.4059(4) 0.8744(4) 0.109(2) Uani 1 1 d . . . . .
F9 F 0.2360(3) 0.2635(4) 0.9072(3) 0.0928(18) Uani 1 1 d . . . . .
F10 F 0.3762(3) 0.1779(2) 0.8471(2) 0.0612(10) Uani 1 1 d . . . . .
O1 O 0.3983(4) 0.3649(3) 0.3014(3) 0.0602(13) Uani 1 1 d . . . . .
H1 H 0.358(5) 0.336(4) 0.313(4) 0.05(2) Uiso 1 1 d . . . . .
O2 O 0.5586(3) 0.1150(2) 0.7490(2) 0.0469(10) Uani 1 1 d . . . . .
O3 O 0.6046(3) 0.2104(2) 0.5836(2) 0.0397(9) Uani 1 1 d . . . . .
O4 O 0.5748(3) 0.1388(3) 1.0853(2) 0.0478(10) Uani 1 1 d . . . . .
H4 H 0.612(5) 0.166(4) 1.077(4) 0.038(18) Uiso 1 1 d . . . . .
N1 N 0.3907(3) 0.2889(2) 0.4076(3) 0.0368(10) Uani 1 1 d . . . . .
N2 N 0.3969(3) 0.1755(2) 0.5749(2) 0.0321(9) Uani 1 1 d . . . . .
N3 N 0.4476(3) 0.1200(2) 0.6933(3) 0.0355(10) Uani 1 1 d . . . . .
N4 N 0.6767(3) 0.2416(3) 0.6511(3) 0.0388(10) Uani 1 1 d . . . . .
N5 N 0.6887(3) 0.2241(3) 0.7802(3) 0.0381(10) Uani 1 1 d . . . . .
N6 N 0.6253(3) 0.1744(2) 0.9669(3) 0.0350(10) Uani 1 1 d . . . . .
C1 C 0.4345(4) 0.3388(3) 0.3541(4) 0.0477(14) Uani 1 1 d . . . . .
C2 C 0.5167(5) 0.3635(4) 0.3540(4) 0.0544(17) Uani 1 1 d . . . . .
H2 H 0.545095 0.400821 0.317413 0.065 Uiso 1 1 calc R U . . .
C3 C 0.5548(4) 0.3332(3) 0.4069(4) 0.0500(15) Uani 1 1 d . . . . .
H3 H 0.611816 0.348031 0.406419 0.060 Uiso 1 1 calc R U . . .
C4 C 0.5109(4) 0.2801(3) 0.4623(3) 0.0405(13) Uani 1 1 d . . . . .
H4A H 0.538130 0.258156 0.499056 0.049 Uiso 1 1 calc R U . . .
C5 C 0.4267(3) 0.2604(3) 0.4624(3) 0.0319(11) Uani 1 1 d . . . . .
C6 C 0.3703(3) 0.2066(3) 0.5160(3) 0.0323(11) Uani 1 1 d . . . . .
C7 C 0.2909(4) 0.1909(3) 0.5022(3) 0.0345(11) Uani 1 1 d . . . . .
C8 C 0.2426(4) 0.1361(3) 0.5536(3) 0.0400(12) Uani 1 1 d . . . . .
H8 H 0.188620 0.122129 0.548042 0.048 Uiso 1 1 calc R U . . .
C9 C 0.2716(4) 0.1024(3) 0.6114(3) 0.0430(13) Uani 1 1 d . . . . .
H9 H 0.238189 0.065012 0.644612 0.052 Uiso 1 1 calc R U . . .
C10 C 0.3491(4) 0.1223(3) 0.6216(3) 0.0357(12) Uani 1 1 d . . . . .
C11 C 0.3834(4) 0.0864(3) 0.6820(3) 0.0354(11) Uani 1 1 d . . . . .
C12 C 0.3577(4) 0.0209(3) 0.7231(3) 0.0421(13) Uani 1 1 d . . . . .
H12 H 0.313135 -0.002174 0.714885 0.051 Uiso 1 1 calc R U . . .
C13 C 0.3977(5) -0.0109(3) 0.7765(4) 0.0480(14) Uani 1 1 d . . . . .
H13 H 0.378762 -0.055194 0.806339 0.058 Uiso 1 1 calc R U . . .
C14 C 0.4639(4) 0.0210(3) 0.7863(3) 0.0458(14) Uani 1 1 d . . . . .
H14 H 0.491643 -0.001153 0.822769 0.055 Uiso 1 1 calc R U . . .
C15 C 0.4915(4) 0.0871(3) 0.7423(3) 0.0418(13) Uani 1 1 d . . . . .
C16 C 0.6735(4) 0.2367(3) 0.5887(3) 0.0409(13) Uani 1 1 d . . . . .
C17 C 0.7486(5) 0.2598(4) 0.5296(4) 0.0511(15) Uani 1 1 d . . . . .
H17 H 0.747566 0.256648 0.485409 0.061 Uiso 1 1 calc R U . . .
C18 C 0.8220(5) 0.2862(5) 0.5363(4) 0.0605(19) Uani 1 1 d . . . . .
H18 H 0.871475 0.302470 0.496421 0.073 Uiso 1 1 calc R U . . .
C19 C 0.8255(5) 0.2899(4) 0.6004(4) 0.0553(17) Uani 1 1 d . . . . .
H19 H 0.876896 0.308232 0.605151 0.066 Uiso 1 1 calc R U . . .
C20 C 0.7526(4) 0.2662(3) 0.6574(3) 0.0437(13) Uani 1 1 d . . . . .
C21 C 0.7516(4) 0.2635(4) 0.7292(3) 0.0437(14) Uani 1 1 d . . . . .
C22 C 0.8144(4) 0.2978(4) 0.7435(4) 0.0472(14) Uani 1 1 d . . . . .
H22 H 0.858059 0.325720 0.706681 0.057 Uiso 1 1 calc R U . . .
C23 C 0.8132(4) 0.2914(4) 0.8101(3) 0.0441(14) Uani 1 1 d . . . . .
H23 H 0.856040 0.315277 0.819178 0.053 Uiso 1 1 calc R U . . .
C24 C 0.7498(4) 0.2500(3) 0.8657(3) 0.0381(12) Uani 1 1 d . . . . .
C25 C 0.6883(4) 0.2179(3) 0.8466(3) 0.0345(11) Uani 1 1 d . . . . .
C26 C 0.6218(4) 0.1730(3) 0.9032(3) 0.0361(12) Uani 1 1 d . . . . .
C27 C 0.5630(4) 0.1305(3) 0.8969(3) 0.0401(12) Uani 1 1 d . . . . .
H27 H 0.563288 0.127257 0.852431 0.048 Uiso 1 1 calc R U . . .
C28 C 0.5032(4) 0.0922(3) 0.9557(4) 0.0463(14) Uani 1 1 d . . . . .
H28 H 0.461190 0.063825 0.951404 0.056 Uiso 1 1 calc R U . . .
C29 C 0.5045(5) 0.0952(4) 1.0195(4) 0.0509(15) Uani 1 1 d . . . . .
H29 H 0.462913 0.070074 1.060059 0.061 Uiso 1 1 calc R U . . .
C30 C 0.5691(4) 0.1364(3) 1.0235(3) 0.0411(13) Uani 1 1 d . . . . .
C31 C 0.2934(5) 0.1581(4) 0.2824(4) 0.0547(16) Uani 1 1 d . . . . .
C32 C 0.2204(6) 0.2027(5) 0.2650(4) 0.069(2) Uani 1 1 d . . . . .
H32 H 0.192460 0.239694 0.288276 0.083 Uiso 1 1 calc R U . . .
C33 C 0.1867(7) 0.1940(6) 0.2128(5) 0.081(3) Uani 1 1 d . . . . .
H33 H 0.135425 0.224916 0.201024 0.097 Uiso 1 1 calc R U . . .
C34 C 0.2270(6) 0.1413(6) 0.1789(5) 0.082(3) Uani 1 1 d . . . . .
H34 H 0.206027 0.136936 0.141992 0.099 Uiso 1 1 calc R U . . .
C35 C 0.2972(7) 0.0953(7) 0.1981(6) 0.091(3) Uani 1 1 d . . . . .
H35 H 0.322729 0.056754 0.176604 0.110 Uiso 1 1 calc R U . . .
C36 C 0.3317(6) 0.1041(7) 0.2488(6) 0.092(3) Uani 1 1 d . . . . .
H36 H 0.382454 0.072582 0.260723 0.110 Uiso 1 1 calc R U . . .
C37 C 0.4610(4) 0.1718(4) 0.3135(4) 0.0489(15) Uani 1 1 d . . . . .
C38 C 0.4942(5) 0.2054(4) 0.2439(4) 0.0619(19) Uani 1 1 d . . . . .
H38 H 0.453062 0.216959 0.215299 0.074 Uiso 1 1 calc R U . . .
C39 C 0.5855(6) 0.2222(5) 0.2159(5) 0.065(2) Uani 1 1 d . . . . .
H39 H 0.607390 0.244550 0.168264 0.078 Uiso 1 1 calc R U . . .
C40 C 0.6440(5) 0.2065(5) 0.2568(5) 0.070(2) Uani 1 1 d . . . . .
H40 H 0.706561 0.219290 0.237613 0.084 Uiso 1 1 calc R U . . .
C41 C 0.6143(6) 0.1721(5) 0.3261(5) 0.069(2) Uani 1 1 d . . . . .
H41 H 0.656726 0.159700 0.353700 0.083 Uiso 1 1 calc R U . . .
C42 C 0.5215(5) 0.1558(4) 0.3548(5) 0.0608(19) Uani 1 1 d . . . . .
H42 H 0.499659 0.133824 0.402586 0.073 Uiso 1 1 calc R U . . .
C43 C 0.3270(5) 0.0714(4) 0.4048(4) 0.0515(15) Uani 1 1 d . . . . .
C44 C 0.4009(6) 0.0187(4) 0.4054(5) 0.072(2) Uani 1 1 d . . . . .
H44 H 0.462693 0.029681 0.379033 0.086 Uiso 1 1 calc R U . . .
C45 C 0.3853(7) -0.0495(4) 0.4441(6) 0.084(3) Uani 1 1 d . . . . .
H45 H 0.436754 -0.085004 0.444448 0.100 Uiso 1 1 calc R U . . .
C46 C 0.2967(7) -0.0671(4) 0.4821(5) 0.079(3) Uani 1 1 d . . . . .
H46 H 0.286950 -0.114260 0.508837 0.095 Uiso 1 1 calc R U . . .
C47 C 0.2216(6) -0.0154(5) 0.4813(5) 0.074(2) Uani 1 1 d . . . . .
H47 H 0.159951 -0.027491 0.506967 0.089 Uiso 1 1 calc R U . . .
C48 C 0.2355(5) 0.0531(4) 0.4436(4) 0.0615(18) Uani 1 1 d . . . . .
H48 H 0.183641 0.088255 0.443643 0.074 Uiso 1 1 calc R U . . .
C49 C 0.0624(4) 0.3734(3) 0.4292(3) 0.0463(14) Uani 1 1 d D . . . .
C50 C 0.0570(5) 0.3666(5) 0.3681(4) 0.066(2) Uani 1 1 d D . . . .
H50 H 0.103663 0.336973 0.343243 0.079 Uiso 1 1 calc R U . . .
C51 C -0.0170(6) 0.4030(5) 0.3412(5) 0.078(3) Uani 1 1 d D . . . .
H51 H -0.019370 0.399346 0.297538 0.094 Uiso 1 1 calc R U . . .
C52 C -0.0856(5) 0.4438(5) 0.3782(5) 0.078(3) Uani 1 1 d D . . . .
H52 H -0.137098 0.466897 0.361032 0.094 Uiso 1 1 calc R U . . .
C53 C -0.0806(5) 0.4516(4) 0.4404(5) 0.066(2) Uani 1 1 d D . . . .
H53 H -0.127342 0.481182 0.465170 0.079 Uiso 1 1 calc R U . . .
C54 C -0.0071(4) 0.4161(4) 0.4664(4) 0.0535(16) Uani 1 1 d D . . . .
H54 H -0.003855 0.420734 0.509575 0.064 Uiso 1 1 calc R U . . .
C55 C 0.2194(4) 0.4145(3) 0.4506(4) 0.0471(15) Uani 1 1 d . . . . .
C56 C 0.2039(5) 0.4759(4) 0.4020(4) 0.0587(17) Uani 1 1 d . . . . .
H56 H 0.158273 0.478337 0.378605 0.070 Uiso 1 1 calc R U . . .
C57 C 0.2553(6) 0.5346(4) 0.3872(5) 0.0647(19) Uani 1 1 d . . . . .
H57 H 0.245371 0.576370 0.353330 0.078 Uiso 1 1 calc R U . . .
C58 C 0.3202(6) 0.5305(4) 0.4225(5) 0.065(2) Uani 1 1 d . . . . .
H58 H 0.354059 0.570432 0.413450 0.078 Uiso 1 1 calc R U . . .
C59 C 0.3366(5) 0.4710(4) 0.4695(4) 0.0591(18) Uani 1 1 d . . . . .
H59 H 0.382006 0.469147 0.492879 0.071 Uiso 1 1 calc R U . . .
C60 C 0.2870(4) 0.4118(4) 0.4840(4) 0.0531(16) Uani 1 1 d . . . . .
H60 H 0.299462 0.369760 0.516779 0.064 Uiso 1 1 calc R U . . .
C61 C 0.1092(4) 0.3029(4) 0.5547(4) 0.0533(17) Uani 1 1 d . . . . .
C62 C 0.0646(5) 0.2395(4) 0.5735(5) 0.0613(18) Uani 1 1 d . . . . .
H62 H 0.063316 0.217523 0.538718 0.074 Uiso 1 1 calc R U . . .
C63 C 0.0232(5) 0.2094(4) 0.6417(5) 0.066(2) Uani 1 1 d . . . . .
H63 H -0.007784 0.167427 0.653929 0.079 Uiso 1 1 calc R U . . .
C64 C 0.0268(5) 0.2406(5) 0.6926(5) 0.064(2) Uani 1 1 d . . . . .
H64 H 0.000903 0.218535 0.739832 0.076 Uiso 1 1 calc R U . . .
C65 C 0.0678(5) 0.3035(5) 0.6754(4) 0.066(2) Uani 1 1 d . . . . .
H65 H 0.067212 0.326152 0.710187 0.079 Uiso 1 1 calc R U . . .
C66 C 0.1103(5) 0.3335(4) 0.6053(4) 0.0593(18) Uani 1 1 d . . . . .
H66 H 0.140427 0.375858 0.593127 0.071 Uiso 1 1 calc R U . . .
C67 C 0.4073(4) 0.3108(3) 0.6391(3) 0.0376(12) Uani 1 1 d . . . . .
C68 C 0.4477(4) 0.3734(3) 0.6072(4) 0.0431(14) Uani 1 1 d . . . . .
C69 C 0.4064(5) 0.4391(3) 0.6198(4) 0.0534(17) Uani 1 1 d . . . . .
C70 C 0.3187(5) 0.4428(3) 0.6663(5) 0.0554(18) Uani 1 1 d . . . . .
C71 C 0.2750(4) 0.3816(4) 0.6984(4) 0.0513(16) Uani 1 1 d . . . . .
C72 C 0.3182(4) 0.3184(3) 0.6857(4) 0.0454(14) Uani 1 1 d . . . . .
C73 C 0.4700(4) 0.2733(3) 0.7849(3) 0.0415(13) Uani 1 1 d . . . . .
C74 C 0.4737(4) 0.3450(4) 0.7719(4) 0.0494(15) Uani 1 1 d . . . . .
C75 C 0.4020(5) 0.3907(4) 0.8007(5) 0.063(2) Uani 1 1 d . . . . .
C76 C 0.3210(5) 0.3626(6) 0.8467(5) 0.070(2) Uani 1 1 d . . . . .
C77 C 0.3146(4) 0.2912(6) 0.8619(4) 0.068(2) Uani 1 1 d . . . . .
C78 C 0.3880(4) 0.2479(4) 0.8311(4) 0.0491(15) Uani 1 1 d . . . . .
C79 C 0.8036(4) 0.0545(3) 0.9890(3) 0.0405(13) Uani 1 1 d . . . . .
C80 C 0.7750(4) 0.0457(3) 0.9351(4) 0.0436(14) Uani 1 1 d . . . . .
H80 H 0.778834 0.083372 0.894813 0.052 Uiso 1 1 calc R U . . .
C81 C 0.7411(4) -0.0164(4) 0.9390(4) 0.0528(17) Uani 1 1 d . . . . .
H81 H 0.720894 -0.021114 0.901855 0.063 Uiso 1 1 calc R U . . .
C82 C 0.7362(4) -0.0719(4) 0.9964(5) 0.0567(19) Uani 1 1 d . . . . .
H82 H 0.713535 -0.115132 0.998870 0.068 Uiso 1 1 calc R U . . .
C83 C 0.7645(5) -0.0642(4) 1.0501(4) 0.0577(17) Uani 1 1 d . . . . .
H83 H 0.761015 -0.102471 1.089803 0.069 Uiso 1 1 calc R U . . .
C84 C 0.7982(4) -0.0014(4) 1.0474(4) 0.0503(15) Uani 1 1 d . . . . .
H84 H 0.817281 0.003275 1.084962 0.060 Uiso 1 1 calc R U . . .
C85 C 0.9501(4) 0.1461(3) 0.9103(3) 0.0393(12) Uani 1 1 d . . . . .
C86 C 0.9914(4) 0.0896(3) 0.8792(3) 0.0435(13) Uani 1 1 d . . . . .
H86 H 0.960084 0.047763 0.891651 0.052 Uiso 1 1 calc R U . . .
C87 C 1.0781(5) 0.0944(4) 0.8301(4) 0.0520(16) Uani 1 1 d . . . . .
H87 H 1.104855 0.056395 0.808072 0.062 Uiso 1 1 calc R U . . .
C88 C 1.1257(5) 0.1539(4) 0.8130(4) 0.0539(16) Uani 1 1 d . . . . .
H88 H 1.186028 0.155989 0.780581 0.065 Uiso 1 1 calc R U . . .
C89 C 1.0857(4) 0.2105(4) 0.8432(4) 0.0490(15) Uani 1 1 d . . . . .
H89 H 1.118157 0.251647 0.831248 0.059 Uiso 1 1 calc R U . . .
C90 C 0.9982(4) 0.2069(3) 0.8908(3) 0.0431(13) Uani 1 1 d . . . . .
H90 H 0.970334 0.246306 0.910554 0.052 Uiso 1 1 calc R U . . .
C91 C 0.8870(4) 0.1251(3) 1.0568(3) 0.0429(13) Uani 1 1 d . . . . .
C92 C 0.9818(4) 0.1082(3) 1.0519(4) 0.0443(14) Uani 1 1 d . . . . .
H92 H 1.024609 0.104625 1.008539 0.053 Uiso 1 1 calc R U . . .
C93 C 1.0152(4) 0.0966(4) 1.1085(4) 0.0502(16) Uani 1 1 d . . . . .
H93 H 1.080831 0.088476 1.103154 0.060 Uiso 1 1 calc R U . . .
C94 C 0.9535(5) 0.0966(4) 1.1732(4) 0.0562(18) Uani 1 1 d . . . . .
H94 H 0.976173 0.087330 1.212559 0.067 Uiso 1 1 calc R U . . .
C95 C 0.8589(5) 0.1104(4) 1.1795(4) 0.0571(17) Uani 1 1 d . . . . .
H95 H 0.815932 0.109900 1.223765 0.069 Uiso 1 1 calc R U . . .
C96 C 0.8258(5) 0.1248(4) 1.1220(4) 0.0533(16) Uani 1 1 d . . . . .
H96 H 0.760281 0.134739 1.127219 0.064 Uiso 1 1 calc R U . . .
C97 C 0.5195(7) 0.3388(9) 1.0172(8) 0.046(4) Uani 0.5 1 d D . P A 1
C98 C 0.4735(8) 0.3084(7) 0.9870(8) 0.050(3) Uani 0.5 1 d D . P A 1
H98 H 0.506147 0.290443 0.947374 0.061 Uiso 0.5 1 calc R U P A 1
C99 C 0.3767(10) 0.3043(12) 1.0159(10) 0.065(5) Uani 0.5 1 d D . P A 1
H99 H 0.342622 0.284420 0.995268 0.078 Uiso 0.5 1 calc R U P A 1
C100 C 0.3309(11) 0.3294(12) 1.0746(9) 0.074(5) Uani 0.5 1 d D . P A 1
H100 H 0.265213 0.326958 1.093804 0.089 Uiso 0.5 1 calc R U P A 1
C101 C 0.3792(8) 0.3578(10) 1.1054(9) 0.071(4) Uani 0.5 1 d D . P A 1
H101 H 0.346851 0.374469 1.145831 0.085 Uiso 0.5 1 calc R U P A 1
C102 C 0.4752(8) 0.3623(9) 1.0778(7) 0.057(3) Uani 0.5 1 d D . P A 1
H102 H 0.509570 0.380800 1.099269 0.068 Uiso 0.5 1 calc R U P A 1
C97A C 0.5142(7) 0.3506(7) 0.9901(7) 0.041(3) Uani 0.5 1 d D . P A 2
C98A C 0.4629(8) 0.2958(6) 1.0352(9) 0.055(4) Uani 0.5 1 d D . P A 2
H98A H 0.494569 0.254625 1.057745 0.066 Uiso 0.5 1 calc R U P A 2
C99A C 0.3658(10) 0.2995(10) 1.0483(14) 0.073(6) Uani 0.5 1 d D . P A 2
H99A H 0.332351 0.260895 1.079013 0.088 Uiso 0.5 1 calc R U P A 2
C10A C 0.3179(8) 0.3594(7) 1.0165(9) 0.065(4) Uani 0.5 1 d D . P A 2
H10A H 0.252174 0.361335 1.023828 0.078 Uiso 0.5 1 calc R U P A 2
C10B C 0.3666(7) 0.4157(6) 0.9745(8) 0.058(3) Uani 0.5 1 d D . P A 2
H10B H 0.333695 0.457737 0.954440 0.069 Uiso 0.5 1 calc R U P A 2
C10C C 0.4629(7) 0.4126(6) 0.9607(6) 0.045(3) Uani 0.5 1 d D . P A 2
H10C H 0.495167 0.452269 0.931183 0.054 Uiso 0.5 1 calc R U P A 2
C103 C 0.6658(14) 0.4143(13) 0.9021(9) 0.047(5) Uani 0.5 1 d D . P A 1
C104 C 0.6003(11) 0.4381(8) 0.8664(8) 0.062(4) Uani 0.5 1 d D . P A 1
H104 H 0.540471 0.420215 0.883653 0.074 Uiso 0.5 1 calc R U P A 1
C105 C 0.6229(14) 0.4891(10) 0.8044(10) 0.082(5) Uani 0.5 1 d D . P A 1
H105 H 0.576776 0.508704 0.780389 0.098 Uiso 0.5 1 calc R U P A 1
C106 C 0.7127(13) 0.5116(12) 0.7773(10) 0.075(6) Uani 0.5 1 d D . P A 1
H106 H 0.727964 0.546147 0.734655 0.090 Uiso 0.5 1 calc R U P A 1
C107 C 0.7792(10) 0.4838(10) 0.8120(9) 0.077(5) Uani 0.5 1 d D . P A 1
H107 H 0.839718 0.500671 0.794166 0.092 Uiso 0.5 1 calc R U P A 1
C108 C 0.7591(9) 0.4318(9) 0.8726(8) 0.063(4) Uani 0.5 1 d D . P A 1
H108 H 0.806847 0.408460 0.893973 0.076 Uiso 0.5 1 calc R U P A 1
C10D C 0.6802(17) 0.4148(11) 0.9017(9) 0.046(5) Uani 0.5 1 d D . P A 2
C10E C 0.6557(9) 0.4212(6) 0.8422(6) 0.042(2) Uani 0.5 1 d D . P A 2
H10E H 0.619751 0.386691 0.840551 0.050 Uiso 0.5 1 calc R U P A 2
C10F C 0.6821(12) 0.4772(7) 0.7840(7) 0.054(3) Uani 0.5 1 d D . P A 2
H10F H 0.665568 0.480076 0.743074 0.065 Uiso 0.5 1 calc R U P A 2
C10G C 0.7330(16) 0.5285(11) 0.7873(9) 0.076(6) Uani 0.5 1 d D . P A 2
H10G H 0.753574 0.565870 0.747872 0.091 Uiso 0.5 1 calc R U P A 2
C10H C 0.7534(14) 0.5250(9) 0.8476(8) 0.076(5) Uani 0.5 1 d D . P A 2
H10H H 0.785723 0.561502 0.849904 0.092 Uiso 0.5 1 calc R U P A 2
C10I C 0.7282(12) 0.4697(8) 0.9050(8) 0.063(4) Uani 0.5 1 d D . P A 2
H10I H 0.742656 0.468370 0.946352 0.076 Uiso 0.5 1 calc R U P A 2
C109 C 0.6460(10) 0.3700(9) 1.0542(6) 0.045(3) Uani 0.5 1 d D . P A 2
C110 C 0.5683(8) 0.3958(7) 1.0983(6) 0.046(3) Uani 0.5 1 d D . P A 2
H110 H 0.508994 0.402376 1.089402 0.055 Uiso 0.5 1 calc R U P A 2
C111 C 0.5770(8) 0.4123(7) 1.1565(6) 0.051(3) Uani 0.5 1 d D . P A 2
H111 H 0.522545 0.426646 1.189415 0.061 Uiso 0.5 1 calc R U P A 2
C112 C 0.6642(8) 0.4080(7) 1.1666(7) 0.053(3) Uani 0.5 1 d D . P A 2
H112 H 0.670003 0.420773 1.205607 0.063 Uiso 0.5 1 calc R U P A 2
C113 C 0.7426(13) 0.3853(13) 1.1201(11) 0.053(5) Uani 0.5 1 d D . P A 2
H113 H 0.802435 0.382188 1.127488 0.063 Uiso 0.5 1 calc R U P A 2
C114 C 0.7358(12) 0.3669(12) 1.0630(10) 0.046(5) Uani 0.5 1 d D . P A 2
H114 H 0.790375 0.352434 1.030255 0.055 Uiso 0.5 1 calc R U P A 2
C10J C 0.6828(12) 0.3826(6) 1.0357(7) 0.038(3) Uani 0.5 1 d D . P A 1
C11K C 0.6590(11) 0.4546(6) 1.0317(8) 0.059(4) Uani 0.5 1 d D . P A 1
H11K H 0.622755 0.480588 1.001464 0.071 Uiso 0.5 1 calc R U P A 1
C11L C 0.6860(11) 0.4902(7) 1.0701(9) 0.071(5) Uani 0.5 1 d D . P A 1
H11L H 0.668260 0.539641 1.066639 0.085 Uiso 0.5 1 calc R U P A 1
C11M C 0.7395(11) 0.4524(7) 1.1139(8) 0.061(4) Uani 0.5 1 d D . P A 1
H11M H 0.757041 0.475422 1.141934 0.073 Uiso 0.5 1 calc R U P A 1
C11N C 0.7669(16) 0.3816(11) 1.1162(13) 0.057(6) Uani 0.5 1 d D . P A 1
H11N H 0.806960 0.356860 1.143973 0.068 Uiso 0.5 1 calc R U P A 1
C11O C 0.7383(13) 0.3453(9) 1.0799(11) 0.045(6) Uani 0.5 1 d D . P A 1
H11O H 0.755670 0.295706 1.084314 0.054 Uiso 0.5 1 calc R U P A 1
C115 C 0.0096(12) 0.4753(9) 0.8703(9) 0.140(6) Uani 1 1 d D . . . .
H11H H -0.033683 0.507215 0.897221 0.211 Uiso 1 1 calc R U . . .
H11I H -0.008232 0.479315 0.828129 0.211 Uiso 1 1 calc R U . . .
H11J H 0.073596 0.488721 0.857821 0.211 Uiso 1 1 calc R U . . .
C116 C 0.0051(9) 0.4026(7) 0.9111(7) 0.101(3) Uani 1 1 d D . . . .
H11P H 0.053897 0.372117 0.884770 0.121 Uiso 1 1 calc R U . . .
H11Q H -0.056413 0.387403 0.915804 0.121 Uiso 1 1 calc R U . . .
C117 C 0.0172(7) 0.3884(6) 0.9801(7) 0.099(4) Uani 1 1 d D . . . .
H11A H 0.078501 0.404144 0.975214 0.119 Uiso 1 1 calc R U . . .
H11B H -0.031810 0.418765 1.006312 0.119 Uiso 1 1 calc R U . . .
C118 C 0.0139(8) 0.3170(7) 1.0212(7) 0.104(4) Uani 1 1 d D . . . .
H11C H 0.061831 0.286033 0.994903 0.125 Uiso 1 1 calc R U . . .
H11D H -0.048155 0.301384 1.027751 0.125 Uiso 1 1 calc R U . . .
C119 C 0.0293(10) 0.3050(10) 1.0911(8) 0.128(5) Uani 1 1 d D . . . .
H11E H 0.091068 0.319185 1.085602 0.192 Uiso 1 1 calc R U . . .
H11F H 0.026449 0.254416 1.114578 0.192 Uiso 1 1 calc R U . . .
H11G H -0.019401 0.333485 1.118741 0.192 Uiso 1 1 calc R U . . .
C120 C 0.9978(17) 0.1317(17) 0.4103(17) 0.152(14) Uani 0.5 1 d D . P . .
H12I H 1.007257 0.079857 0.426151 0.228 Uiso 0.5 1 calc R U P . .
H12J H 1.058282 0.150573 0.384213 0.228 Uiso 0.5 1 calc R U P . .
H12K H 0.969793 0.152735 0.450280 0.228 Uiso 0.5 1 calc R U P . .
C121 C 0.9379(17) 0.1489(12) 0.3678(14) 0.124(9) Uani 0.5 1 d D . P . .
H12M H 0.878096 0.127963 0.394503 0.149 Uiso 0.5 1 calc R U P . .
H12N H 0.966296 0.125808 0.328650 0.149 Uiso 0.5 1 calc R U P . .
C122 C 0.9170(14) 0.2226(11) 0.3404(16) 0.116(8) Uani 0.5 1 d D . P . .
H12F H 0.925641 0.247491 0.372888 0.139 Uiso 0.5 1 calc R U P . .
H12G H 0.967508 0.235806 0.296997 0.139 Uiso 0.5 1 calc R U P . .
C123 C 0.8360(12) 0.2535(11) 0.3254(12) 0.097(6) Uani 0.5 1 d D . P . .
H12H H 0.787690 0.247523 0.370610 0.117 Uiso 0.5 1 calc R U P . .
H12L H 0.821444 0.222351 0.300696 0.117 Uiso 0.5 1 calc R U P . .
C124 C 0.8156(12) 0.3253(11) 0.2880(10) 0.085(5) Uani 0.5 1 d D . P . .
H12C H 0.750636 0.331688 0.285722 0.127 Uiso 0.5 1 calc R U P . .
H12D H 0.824004 0.359213 0.311941 0.127 Uiso 0.5 1 calc R U P . .
H12E H 0.858188 0.333720 0.241136 0.127 Uiso 0.5 1 calc R U P . .
Cl1 Cl 0.8351(4) 0.0610(2) 0.7474(2) 0.1475(15) Uani 1 1 d . . . B 1
Cl2 Cl 0.8853(7) 0.0957(4) 0.6005(3) 0.229(4) Uani 1 1 d . . . B 1
C125 C 0.8068(15) 0.0598(8) 0.6760(9) 0.148(6) Uani 1 1 d . . . B 1
H12A H 0.744440 0.086278 0.677223 0.178 Uiso 1 1 calc R U . B 1
H12B H 0.801753 0.009838 0.676848 0.178 Uiso 1 1 calc R U . B 1

loop_
_atom_site_aniso_label
_atom_site_aniso_U_11
_atom_site_aniso_U_22
_atom_site_aniso_U_33
_atom_site_aniso_U_23
_atom_site_aniso_U_13
_atom_site_aniso_U_12
Ir1 0.03107(13) 0.03400(14) 0.03936(16) -0.00771(10) -0.01000(10) -0.00371(9)
Ir2 0.02917(13) 0.03786(14) 0.04065(16) -0.01192(11) -0.00917(10) -0.00129(9)
Zn1 0.0311(3) 0.0317(3) 0.0407(4) -0.0075(3) -0.0093(3) -0.0051(3)
Zn2 0.0316(4) 0.0443(4) 0.0424(5) -0.0095(3) -0.0086(3) -0.0073(3)
P1 0.0405(7) 0.0442(8) 0.0438(9) -0.0154(7) -0.0068(6) -0.0075(6)
P2 0.0314(6) 0.0393(7) 0.0510(9) -0.0139(7) -0.0111(6) 0.0004(5)
P3 0.0263(6) 0.0425(7) 0.0431(8) -0.0143(6) -0.0104(6) 0.0001(5)
P4 0.0392(7) 0.0362(7) 0.0477(9) -0.0121(6) -0.0056(6) -0.0022(6)
F1 0.051(2) 0.0437(19) 0.069(3) -0.0108(18) -0.0007(18) -0.0168(16)
F2 0.073(3) 0.0337(19) 0.112(4) -0.013(2) -0.026(3) -0.0137(18)
F3 0.060(2) 0.051(2) 0.128(4) -0.046(3) -0.047(3) 0.0173(18)
F4 0.0337(18) 0.074(3) 0.104(4) -0.047(3) -0.014(2) 0.0062(17)
F5 0.0361(17) 0.051(2) 0.063(2) -0.0121(18) -0.0049(16) -0.0115(15)
F6 0.0448(19) 0.050(2) 0.071(3) -0.0111(18) -0.0172(18) -0.0143(16)
F7 0.081(3) 0.069(3) 0.134(5) -0.055(3) -0.054(3) 0.020(2)
F8 0.051(3) 0.165(6) 0.137(5) -0.104(5) -0.032(3) 0.040(3)
F9 0.033(2) 0.169(6) 0.068(3) -0.030(3) 0.0029(19) -0.017(3)
F10 0.0420(19) 0.074(3) 0.061(3) 0.002(2) -0.0086(17) -0.0272(18)
O1 0.054(3) 0.064(3) 0.055(3) 0.020(2) -0.024(2) -0.026(2)
O2 0.048(2) 0.047(2) 0.050(3) -0.007(2) -0.020(2) -0.0110(18)
O3 0.0310(18) 0.045(2) 0.042(2) -0.0106(18) -0.0073(16) -0.0047(16)
O4 0.051(2) 0.049(2) 0.043(3) -0.005(2) -0.015(2) -0.010(2)
N1 0.032(2) 0.034(2) 0.041(3) -0.004(2) -0.0077(19) -0.0061(18)
N2 0.027(2) 0.026(2) 0.040(3) -0.0078(18) -0.0053(18) -0.0019(16)
N3 0.034(2) 0.033(2) 0.040(3) -0.008(2) -0.0100(19) -0.0042(18)
N4 0.031(2) 0.045(3) 0.041(3) -0.013(2) -0.008(2) -0.0054(19)
N5 0.026(2) 0.049(3) 0.041(3) -0.012(2) -0.0099(19) -0.0040(19)
N6 0.025(2) 0.035(2) 0.043(3) -0.008(2) -0.0084(19) -0.0013(17)
C1 0.043(3) 0.044(3) 0.053(4) -0.002(3) -0.012(3) -0.011(3)
C2 0.046(3) 0.049(4) 0.063(5) 0.003(3) -0.015(3) -0.018(3)
C3 0.038(3) 0.046(3) 0.064(4) -0.002(3) -0.015(3) -0.016(3)
C4 0.037(3) 0.035(3) 0.047(4) -0.004(2) -0.012(2) -0.006(2)
C5 0.026(2) 0.026(2) 0.042(3) -0.006(2) -0.008(2) -0.0019(18)
C6 0.026(2) 0.032(2) 0.037(3) -0.009(2) -0.006(2) 0.0006(19)
C7 0.033(3) 0.033(3) 0.035(3) -0.006(2) -0.006(2) -0.006(2)
C8 0.036(3) 0.040(3) 0.045(4) -0.008(3) -0.012(2) -0.008(2)
C9 0.035(3) 0.042(3) 0.049(4) 0.000(3) -0.013(3) -0.011(2)
C10 0.033(3) 0.032(3) 0.039(3) -0.006(2) -0.008(2) -0.003(2)
C11 0.031(2) 0.034(3) 0.038(3) -0.007(2) -0.007(2) -0.002(2)
C12 0.038(3) 0.037(3) 0.050(4) -0.007(3) -0.011(3) -0.007(2)
C13 0.052(3) 0.039(3) 0.047(4) -0.001(3) -0.012(3) -0.010(3)
C14 0.047(3) 0.044(3) 0.046(4) -0.007(3) -0.016(3) -0.003(3)
C15 0.041(3) 0.044(3) 0.043(4) -0.011(3) -0.013(3) -0.006(2)
C16 0.031(3) 0.047(3) 0.046(4) -0.016(3) -0.008(2) -0.005(2)
C17 0.044(3) 0.060(4) 0.049(4) -0.014(3) -0.005(3) -0.014(3)
C18 0.042(3) 0.084(5) 0.055(5) -0.019(4) -0.001(3) -0.023(3)
C19 0.041(3) 0.072(5) 0.055(4) -0.020(4) -0.004(3) -0.020(3)
C20 0.033(3) 0.053(3) 0.047(4) -0.013(3) -0.009(2) -0.011(2)
C21 0.027(3) 0.056(4) 0.048(4) -0.012(3) -0.006(2) -0.009(2)
C22 0.034(3) 0.058(4) 0.048(4) -0.013(3) -0.005(3) -0.012(3)
C23 0.032(3) 0.055(3) 0.048(4) -0.015(3) -0.009(2) -0.014(2)
C24 0.028(2) 0.043(3) 0.044(3) -0.010(3) -0.012(2) -0.003(2)
C25 0.030(2) 0.040(3) 0.030(3) -0.005(2) -0.007(2) -0.003(2)
C26 0.028(2) 0.037(3) 0.043(3) -0.010(2) -0.011(2) 0.001(2)
C27 0.033(3) 0.044(3) 0.044(3) -0.006(3) -0.014(2) -0.003(2)
C28 0.040(3) 0.046(3) 0.054(4) -0.003(3) -0.018(3) -0.013(3)
C29 0.048(3) 0.049(4) 0.053(4) -0.002(3) -0.014(3) -0.014(3)
C30 0.036(3) 0.040(3) 0.046(4) -0.005(3) -0.015(3) -0.001(2)
C31 0.048(3) 0.068(4) 0.051(4) -0.020(3) -0.009(3) -0.013(3)
C32 0.082(5) 0.078(5) 0.056(5) -0.020(4) -0.029(4) -0.006(4)
C33 0.077(5) 0.099(7) 0.082(7) -0.032(5) -0.036(5) -0.005(5)
C34 0.068(5) 0.132(8) 0.067(6) -0.053(6) -0.016(4) -0.021(5)
C35 0.066(5) 0.146(10) 0.089(7) -0.083(7) -0.018(5) 0.002(6)
C36 0.063(5) 0.140(9) 0.101(8) -0.080(7) -0.031(5) 0.015(5)
C37 0.045(3) 0.049(3) 0.054(4) -0.024(3) -0.006(3) -0.002(3)
C38 0.051(4) 0.064(4) 0.067(5) -0.023(4) -0.003(3) -0.009(3)
C39 0.060(4) 0.067(5) 0.061(5) -0.020(4) 0.003(4) -0.017(4)
C40 0.045(4) 0.068(5) 0.095(7) -0.045(5) 0.006(4) -0.004(3)
C41 0.054(4) 0.075(5) 0.086(7) -0.035(5) -0.017(4) -0.003(4)
C42 0.047(4) 0.063(4) 0.072(5) -0.030(4) -0.011(3) 0.006(3)
C43 0.059(4) 0.044(3) 0.052(4) -0.020(3) -0.007(3) -0.006(3)
C44 0.063(4) 0.052(4) 0.082(6) -0.024(4) 0.011(4) -0.003(3)
C45 0.083(6) 0.042(4) 0.098(7) -0.020(4) 0.009(5) 0.007(4)
C46 0.098(7) 0.039(4) 0.082(6) -0.019(4) 0.008(5) -0.012(4)
C47 0.071(5) 0.059(5) 0.085(6) -0.023(4) 0.003(4) -0.024(4)
C48 0.059(4) 0.051(4) 0.072(5) -0.019(4) -0.007(4) -0.012(3)
C49 0.041(3) 0.045(3) 0.056(4) -0.011(3) -0.022(3) -0.001(3)
C50 0.050(4) 0.080(5) 0.078(6) -0.031(4) -0.030(4) 0.010(4)
C51 0.076(5) 0.084(6) 0.093(7) -0.031(5) -0.054(5) 0.018(5)
C52 0.052(4) 0.081(6) 0.105(7) -0.017(5) -0.043(5) 0.015(4)
C53 0.045(4) 0.063(4) 0.086(6) -0.011(4) -0.025(4) 0.008(3)
C54 0.041(3) 0.048(4) 0.065(5) -0.007(3) -0.014(3) 0.000(3)
C55 0.041(3) 0.040(3) 0.060(4) -0.016(3) -0.011(3) -0.002(2)
C56 0.062(4) 0.059(4) 0.059(5) -0.010(4) -0.018(3) -0.019(3)
C57 0.065(4) 0.054(4) 0.070(5) -0.005(4) -0.013(4) -0.017(3)
C58 0.060(4) 0.059(4) 0.082(6) -0.018(4) -0.019(4) -0.019(3)
C59 0.049(4) 0.053(4) 0.078(5) -0.017(4) -0.017(3) -0.011(3)
C60 0.040(3) 0.052(4) 0.073(5) -0.028(3) -0.016(3) 0.002(3)
C61 0.025(3) 0.066(4) 0.071(5) -0.025(4) -0.015(3) 0.008(3)
C62 0.053(4) 0.049(4) 0.073(5) -0.011(4) -0.008(4) -0.005(3)
C63 0.046(4) 0.062(4) 0.073(6) 0.001(4) -0.005(3) -0.010(3)
C64 0.044(4) 0.074(5) 0.064(5) -0.008(4) -0.016(3) 0.004(3)
C65 0.043(4) 0.089(6) 0.061(5) -0.008(4) -0.014(3) -0.011(4)
C66 0.045(3) 0.063(4) 0.068(5) -0.014(4) -0.013(3) -0.005(3)
C67 0.032(3) 0.036(3) 0.049(4) -0.012(3) -0.015(2) -0.005(2)
C68 0.040(3) 0.031(3) 0.059(4) -0.010(3) -0.015(3) -0.004(2)
C69 0.055(4) 0.034(3) 0.077(5) -0.011(3) -0.026(3) -0.009(3)
C70 0.048(3) 0.036(3) 0.094(6) -0.026(3) -0.033(4) 0.009(3)
C71 0.029(3) 0.058(4) 0.073(5) -0.026(3) -0.018(3) 0.005(3)
C72 0.032(3) 0.045(3) 0.059(4) -0.013(3) -0.010(3) -0.005(2)
C73 0.030(3) 0.054(3) 0.043(4) -0.014(3) -0.012(2) -0.004(2)
C74 0.035(3) 0.057(4) 0.063(4) -0.022(3) -0.015(3) -0.005(3)
C75 0.058(4) 0.063(4) 0.088(6) -0.042(4) -0.037(4) 0.011(3)
C76 0.035(3) 0.106(7) 0.081(6) -0.053(5) -0.019(3) 0.017(4)
C77 0.027(3) 0.120(8) 0.061(5) -0.035(5) -0.008(3) -0.002(4)
C78 0.032(3) 0.066(4) 0.051(4) -0.013(3) -0.014(3) -0.010(3)
C79 0.026(2) 0.043(3) 0.052(4) -0.018(3) -0.008(2) 0.004(2)
C80 0.036(3) 0.041(3) 0.058(4) -0.019(3) -0.018(3) 0.005(2)
C81 0.037(3) 0.051(4) 0.081(5) -0.029(4) -0.022(3) 0.002(3)
C82 0.033(3) 0.050(4) 0.090(6) -0.029(4) -0.008(3) -0.007(3)
C83 0.043(3) 0.052(4) 0.071(5) -0.010(3) -0.008(3) -0.009(3)
C84 0.030(3) 0.053(4) 0.065(5) -0.016(3) -0.010(3) -0.002(2)
C85 0.031(3) 0.049(3) 0.041(3) -0.014(3) -0.010(2) -0.007(2)
C86 0.038(3) 0.042(3) 0.050(4) -0.009(3) -0.013(3) -0.001(2)
C87 0.045(3) 0.046(3) 0.056(4) -0.014(3) -0.002(3) 0.000(3)
C88 0.039(3) 0.053(4) 0.057(4) -0.008(3) -0.002(3) -0.002(3)
C89 0.036(3) 0.055(4) 0.057(4) -0.016(3) -0.010(3) -0.008(3)
C90 0.033(3) 0.047(3) 0.053(4) -0.020(3) -0.009(3) -0.005(2)
C91 0.032(3) 0.051(3) 0.051(4) -0.023(3) -0.013(3) 0.002(2)
C92 0.037(3) 0.046(3) 0.056(4) -0.022(3) -0.018(3) 0.008(2)
C93 0.042(3) 0.058(4) 0.065(5) -0.032(3) -0.027(3) 0.011(3)
C94 0.060(4) 0.056(4) 0.065(5) -0.027(4) -0.034(4) 0.011(3)
C95 0.056(4) 0.064(4) 0.053(4) -0.021(3) -0.019(3) 0.009(3)
C96 0.039(3) 0.065(4) 0.056(4) -0.021(3) -0.013(3) 0.004(3)
C97 0.039(6) 0.046(8) 0.048(9) -0.015(7) -0.002(5) -0.005(5)
C98 0.043(6) 0.042(7) 0.068(9) -0.013(7) -0.025(6) 0.007(5)
C99 0.045(7) 0.074(12) 0.085(13) -0.022(9) -0.027(7) -0.007(7)
C100 0.042(7) 0.092(13) 0.092(12) -0.029(11) -0.018(7) -0.008(8)
C101 0.037(6) 0.100(12) 0.078(10) -0.042(9) -0.002(6) -0.002(6)
C102 0.040(5) 0.079(9) 0.053(8) -0.024(7) -0.011(5) 0.000(6)
C97A 0.047(6) 0.039(6) 0.027(8) -0.009(5) 0.000(5) 0.002(4)
C98A 0.038(6) 0.036(6) 0.070(10) -0.009(6) 0.002(6) 0.013(5)
C99A 0.044(7) 0.054(9) 0.11(2) -0.014(10) -0.016(10) 0.000(6)
C10A 0.033(6) 0.055(7) 0.101(13) -0.023(7) -0.009(6) 0.002(5)
C10B 0.032(5) 0.047(6) 0.085(10) -0.019(6) -0.009(5) 0.011(4)
C10C 0.036(5) 0.043(6) 0.044(7) -0.001(5) -0.007(5) 0.005(4)
C103 0.029(8) 0.064(12) 0.043(8) -0.018(7) -0.002(5) 0.005(6)
C104 0.064(8) 0.048(7) 0.081(10) -0.005(6) -0.040(8) -0.008(7)
C105 0.094(11) 0.073(11) 0.086(11) 0.005(8) -0.050(10) -0.019(9)
C106 0.074(12) 0.068(14) 0.064(11) 0.001(9) -0.015(9) 0.008(9)
C107 0.050(7) 0.073(10) 0.069(10) 0.018(8) 0.002(6) 0.007(7)
C108 0.040(6) 0.057(8) 0.069(9) 0.015(7) -0.009(6) -0.003(6)
C10D 0.035(9) 0.046(9) 0.051(8) -0.003(7) -0.013(7) 0.005(7)
C10E 0.033(6) 0.037(6) 0.044(6) -0.004(4) -0.007(5) 0.010(4)
C10F 0.038(7) 0.067(9) 0.041(7) 0.002(6) -0.007(6) 0.006(6)
C10G 0.060(10) 0.079(12) 0.072(10) 0.026(9) -0.025(9) -0.021(9)
C10H 0.080(11) 0.066(9) 0.083(10) 0.011(8) -0.032(9) -0.035(9)
C10I 0.066(9) 0.057(8) 0.068(9) 0.002(7) -0.029(7) -0.017(7)
C109 0.048(7) 0.037(7) 0.037(7) 0.004(6) -0.002(5) -0.007(6)
C110 0.041(5) 0.042(6) 0.054(7) -0.013(5) -0.014(5) -0.002(5)
C111 0.058(6) 0.044(6) 0.049(7) -0.007(5) -0.019(5) -0.001(5)
C112 0.056(6) 0.049(7) 0.057(8) -0.022(6) -0.019(5) 0.004(5)
C113 0.057(9) 0.045(11) 0.053(9) -0.010(8) -0.016(6) 0.005(7)
C114 0.045(7) 0.034(10) 0.050(10) -0.014(9) 0.002(7) -0.003(6)
C10J 0.052(8) 0.024(6) 0.034(7) 0.001(5) -0.012(7) -0.007(6)
C11K 0.066(9) 0.048(7) 0.074(10) -0.011(7) -0.039(8) -0.003(6)
C11L 0.067(9) 0.053(8) 0.109(14) -0.043(9) -0.031(9) 0.006(7)
C11M 0.066(9) 0.068(9) 0.061(10) -0.020(8) -0.027(7) -0.014(7)
C11N 0.057(11) 0.057(13) 0.072(14) -0.031(10) -0.027(9) -0.002(8)
C11O 0.040(7) 0.050(14) 0.049(11) -0.014(10) -0.015(7) -0.003(7)
C115 0.133(12) 0.142(14) 0.136(13) -0.009(11) -0.057(10) 0.013(10)
C116 0.090(7) 0.106(9) 0.113(10) -0.041(8) -0.027(7) -0.005(6)
C117 0.054(5) 0.093(8) 0.134(11) -0.027(7) -0.006(6) -0.003(5)
C118 0.065(6) 0.123(10) 0.130(11) -0.054(9) -0.017(6) -0.001(6)
C119 0.099(9) 0.163(14) 0.121(12) -0.018(10) -0.041(8) -0.015(9)
C120 0.086(15) 0.16(2) 0.18(3) 0.05(2) -0.037(15) -0.086(17)
C121 0.101(15) 0.107(13) 0.13(2) 0.035(15) -0.013(13) -0.047(11)
C122 0.069(10) 0.093(11) 0.16(2) -0.009(13) -0.002(11) -0.028(9)
C123 0.066(9) 0.117(13) 0.100(16) -0.026(11) 0.005(9) -0.036(9)
C124 0.060(9) 0.132(13) 0.073(12) -0.020(10) -0.026(8) -0.034(9)
Cl1 0.219(5) 0.113(3) 0.114(3) -0.041(2) -0.034(3) -0.024(3)
Cl2 0.398(10) 0.192(5) 0.145(4) 0.004(4) -0.099(5) -0.183(7)
C125 0.234(19) 0.077(8) 0.127(12) -0.018(8) -0.063(13) 0.014(10)

loop_
_atom_type_symbol
_atom_type_description
_atom_type_scat_dispersion_real
_atom_type_scat_dispersion_imag
_atom_type_scat_source
C C 0.0181 0.0091 'International Tables Vol C Tables 4.2.6.8 and 6.1.1.4'
H H 0.0000 0.0000 'International Tables Vol C Tables 4.2.6.8 and 6.1.1.4'
N N 0.0311 0.0180 'International Tables Vol C Tables 4.2.6.8 and 6.1.1.4'
O O 0.0492 0.0322 'International Tables Vol C Tables 4.2.6.8 and 6.1.1.4'
F F 0.0727 0.0534 'International Tables Vol C Tables 4.2.6.8 and 6.1.1.4'
P P 0.2955 0.4335 'International Tables Vol C Tables 4.2.6.8 and 6.1.1.4'
Cl Cl 0.3639 0.7018 'International Tables Vol C Tables 4.2.6.8 and 6.1.1.4'
Zn Zn -1.5491 0.6778 'International Tables Vol C Tables 4.2.6.8 and 6.1.1.4'
Ir Ir -4.7710 6.5667 'International Tables Vol C Tables 4.2.6.8 and 6.1.1.4'

loop_
_geom_angle_atom_site_label_1
_geom_angle_atom_site_label_2
_geom_angle_atom_site_label_3
_geom_angle
_geom_angle_site_symmetry_1
_geom_angle_site_symmetry_3
_geom_angle_publ_flag
C7 Ir1 N1 77.3(2) . . ?
C7 Ir1 P1 92.96(15) . . ?
N1 Ir1 P1 95.74(13) . . ?
C7 Ir1 P2 94.45(15) . . ?
N1 Ir1 P2 95.66(13) . . ?
P1 Ir1 P2 167.53(5) . . ?
C7 Ir1 H1A 168(3) . . ?
N1 Ir1 H1A 109(2) . . ?
P1 Ir1 H1A 96(3) . . ?
P2 Ir1 H1A 75(3) . . ?
C7 Ir1 H1C 82(2) . . ?
N1 Ir1 H1C 159(2) . . ?
P1 Ir1 H1C 82(3) . . ?
P2 Ir1 H1C 89(3) . . ?
H1A Ir1 H1C 92.3(15) . . ?
C24 Ir2 N6 77.3(2) . . ?
C24 Ir2 P3 96.36(16) . . ?
N6 Ir2 P3 96.36(12) . . ?
C24 Ir2 P4 95.19(16) . . ?
N6 Ir2 P4 101.03(12) . . ?
P3 Ir2 P4 160.86(5) . . ?
C24 Ir2 H2A 170(3) . . ?
N6 Ir2 H2A 102(2) . . ?
P3 Ir2 H2A 94(3) . . ?
P4 Ir2 H2A 75(3) . . ?
C24 Ir2 H2C 90(2) . . ?
N6 Ir2 H2C 166(2) . . ?
P3 Ir2 H2C 90(3) . . ?
P4 Ir2 H2C 75(3) . . ?
H2A Ir2 H2C 89.7(15) . . ?
O3 Zn1 C67 116.2(2) . . ?
O3 Zn1 N3 104.68(18) . . ?
C67 Zn1 N3 127.9(2) . . ?
O3 Zn1 N2 112.81(17) . . ?
C67 Zn1 N2 108.34(19) . . ?
N3 Zn1 N2 81.86(18) . . ?
O2 Zn2 C73 116.5(2) . . ?
O2 Zn2 N4 106.1(2) . . ?
C73 Zn2 N4 127.7(2) . . ?
O2 Zn2 N5 115.19(19) . . ?
C73 Zn2 N5 104.5(2) . . ?
N4 Zn2 N5 81.49(19) . . ?
C37 P1 C31 103.8(3) . . ?
C37 P1 C43 105.8(3) . . ?
C31 P1 C43 99.7(3) . . ?
C37 P1 Ir1 112.9(2) . . ?
C31 P1 Ir1 117.3(2) . . ?
C43 P1 Ir1 115.7(2) . . ?
C55 P2 C49 101.5(3) . . ?
C55 P2 C61 106.8(3) . . ?
C49 P2 C61 101.8(3) . . ?
C55 P2 Ir1 113.8(2) . . ?
C49 P2 Ir1 117.8(2) . . ?
C61 P2 Ir1 113.5(2) . . ?
C85 P3 C79 103.8(3) . . ?
C85 P3 C91 101.8(3) . . ?
C79 P3 C91 103.1(3) . . ?
C85 P3 Ir2 116.6(2) . . ?
C79 P3 Ir2 114.22(17) . . ?
C91 P3 Ir2 115.49(19) . . ?
C97 P4 C103 109.3(9) . . ?
C109 P4 C10D 108.6(9) . . ?
C97 P4 C10J 104.3(6) . . ?
C103 P4 C10J 98.1(8) . . ?
C109 P4 C97A 100.2(7) . . ?
C10D P4 C97A 100.3(8) . . ?
C97 P4 Ir2 115.7(5) . . ?
C103 P4 Ir2 117.5(10) . . ?
C109 P4 Ir2 112.4(5) . . ?
C10D P4 Ir2 114.4(10) . . ?
C10J P4 Ir2 109.7(4) . . ?
C97A P4 Ir2 119.4(4) . . ?
C1 O1 H1 97(5) . . ?
C15 O2 Zn2 133.0(4) . . ?
C16 O3 Zn1 135.3(4) . . ?
C30 O4 H4 105(5) . . ?
C1 N1 C5 120.2(5) . . ?
C1 N1 Ir1 122.7(4) . . ?
C5 N1 Ir1 117.1(4) . . ?
C10 N2 C6 118.6(4) . . ?
C10 N2 Zn1 107.4(4) . . ?
C6 N2 Zn1 130.4(3) . . ?
C15 N3 C11 120.2(5) . . ?
C15 N3 Zn1 127.5(4) . . ?
C11 N3 Zn1 112.2(4) . . ?
C16 N4 C20 120.5(5) . . ?
C16 N4 Zn2 126.0(4) . . ?
C20 N4 Zn2 113.5(4) . . ?
C21 N5 C25 118.1(5) . . ?
C21 N5 Zn2 108.7(4) . . ?
C25 N5 Zn2 129.6(4) . . ?
C30 N6 C26 120.0(5) . . ?
C30 N6 Ir2 122.7(4) . . ?
C26 N6 Ir2 117.1(4) . . ?
O1 C1 N1 118.8(5) . . ?
O1 C1 C2 120.3(6) . . ?
N1 C1 C2 120.9(6) . . ?
C3 C2 C1 119.0(6) . . ?
C3 C2 H2 120.5 . . ?
C1 C2 H2 120.5 . . ?
C2 C3 C4 120.6(6) . . ?
C2 C3 H3 119.7 . . ?
C4 C3 H3 119.7 . . ?
C5 C4 C3 118.6(6) . . ?
C5 C4 H4A 120.7 . . ?
C3 C4 H4A 120.7 . . ?
N1 C5 C4 120.5(5) . . ?
N1 C5 C6 113.0(4) . . ?
C4 C5 C6 126.4(5) . . ?
N2 C6 C7 124.7(5) . . ?
N2 C6 C5 119.0(4) . . ?
C7 C6 C5 116.4(5) . . ?
C8 C7 C6 113.9(5) . . ?
C8 C7 Ir1 130.0(4) . . ?
C6 C7 Ir1 116.1(4) . . ?
C9 C8 C7 121.7(5) . . ?
C9 C8 H8 119.1 . . ?
C7 C8 H8 119.1 . . ?
C8 C9 C10 120.6(6) . . ?
C8 C9 H9 119.7 . . ?
C10 C9 H9 119.7 . . ?
N2 C10 C9 120.3(5) . . ?
N2 C10 C11 117.5(5) . . ?
C9 C10 C11 122.1(5) . . ?
N3 C11 C12 121.0(5) . . ?
N3 C11 C10 115.9(5) . . ?
C12 C11 C10 123.0(5) . . ?
C11 C12 C13 119.0(5) . . ?
C11 C12 H12 120.5 . . ?
C13 C12 H12 120.5 . . ?
C14 C13 C12 120.2(6) . . ?
C14 C13 H13 119.9 . . ?
C12 C13 H13 119.9 . . ?
C13 C14 C15 120.0(6) . . ?
C13 C14 H14 120.0 . . ?
C15 C14 H14 120.0 . . ?
O2 C15 N3 120.8(6) . . ?
O2 C15 C14 119.8(6) . . ?
N3 C15 C14 119.4(5) . . ?
O3 C16 N4 120.3(5) . . ?
O3 C16 C17 120.8(6) . . ?
N4 C16 C17 118.9(5) . . ?
C18 C17 C16 120.0(7) . . ?
C18 C17 H17 120.0 . . ?
C16 C17 H17 120.0 . . ?
C17 C18 C19 120.8(7) . . ?
C17 C18 H18 119.6 . . ?
C19 C18 H18 119.6 . . ?
C20 C19 C18 118.4(6) . . ?
C20 C19 H19 120.8 . . ?
C18 C19 H19 120.8 . . ?
N4 C20 C19 121.4(6) . . ?
N4 C20 C21 115.5(5) . . ?
C19 C20 C21 123.1(5) . . ?
N5 C21 C22 121.3(6) . . ?
N5 C21 C20 116.4(5) . . ?
C22 C21 C20 122.3(6) . . ?
C23 C22 C21 120.0(6) . . ?
C23 C22 H22 120.0 . . ?
C21 C22 H22 120.0 . . ?
C22 C23 C24 121.4(5) . . ?
C22 C23 H23 119.3 . . ?
C24 C23 H23 119.3 . . ?
C23 C24 C25 114.8(5) . . ?
C23 C24 Ir2 129.3(4) . . ?
C25 C24 Ir2 115.8(4) . . ?
N5 C25 C24 124.4(5) . . ?
N5 C25 C26 118.9(5) . . ?
C24 C25 C26 116.6(5) . . ?
N6 C26 C27 120.1(5) . . ?
N6 C26 C25 112.9(5) . . ?
C27 C26 C25 126.9(5) . . ?
C26 C27 C28 119.8(6) . . ?
C26 C27 H27 120.1 . . ?
C28 C27 H27 120.1 . . ?
C29 C28 C27 120.3(6) . . ?
C29 C28 H28 119.9 . . ?
C27 C28 H28 119.9 . . ?
C28 C29 C30 118.0(6) . . ?
C28 C29 H29 121.0 . . ?
C30 C29 H29 121.0 . . ?
N6 C30 O4 118.4(5) . . ?
N6 C30 C29 121.7(6) . . ?
O4 C30 C29 119.9(6) . . ?
C32 C31 C36 119.0(7) . . ?
C32 C31 P1 122.0(6) . . ?
C36 C31 P1 118.9(6) . . ?
C31 C32 C33 119.9(8) . . ?
C31 C32 H32 120.1 . . ?
C33 C32 H32 120.1 . . ?
C34 C33 C32 120.4(9) . . ?
C34 C33 H33 119.8 . . ?
C32 C33 H33 119.8 . . ?
C35 C34 C33 119.5(8) . . ?
C35 C34 H34 120.2 . . ?
C33 C34 H34 120.2 . . ?
C34 C35 C36 120.3(9) . . ?
C34 C35 H35 119.8 . . ?
C36 C35 H35 119.8 . . ?
C31 C36 C35 120.8(9) . . ?
C31 C36 H36 119.6 . . ?
C35 C36 H36 119.6 . . ?
C42 C37 C38 118.9(7) . . ?
C42 C37 P1 119.6(6) . . ?
C38 C37 P1 120.5(6) . . ?
C39 C38 C37 121.0(8) . . ?
C39 C38 H38 119.5 . . ?
C37 C38 H38 119.5 . . ?
C40 C39 C38 119.6(9) . . ?
C40 C39 H39 120.2 . . ?
C38 C39 H39 120.2 . . ?
C39 C40 C41 121.2(7) . . ?
C39 C40 H40 119.4 . . ?
C41 C40 H40 119.4 . . ?
C40 C41 C42 119.3(8) . . ?
C40 C41 H41 120.4 . . ?
C42 C41 H41 120.4 . . ?
C37 C42 C41 119.9(8) . . ?
C37 C42 H42 120.1 . . ?
C41 C42 H42 120.1 . . ?
C44 C43 C48 118.5(7) . . ?
C44 C43 P1 125.3(6) . . ?
C48 C43 P1 116.1(5) . . ?
C45 C44 C43 120.4(8) . . ?
C45 C44 H44 119.8 . . ?
C43 C44 H44 119.8 . . ?
C46 C45 C44 121.1(8) . . ?
C46 C45 H45 119.5 . . ?
C44 C45 H45 119.5 . . ?
C45 C46 C47 119.5(8) . . ?
C45 C46 H46 120.3 . . ?
C47 C46 H46 120.3 . . ?
C48 C47 C46 120.5(8) . . ?
C48 C47 H47 119.7 . . ?
C46 C47 H47 119.7 . . ?
C47 C48 C43 120.0(8) . . ?
C47 C48 H48 120.0 . . ?
C43 C48 H48 120.0 . . ?
C50 C49 C54 119.8(6) . . ?
C50 C49 P2 121.6(5) . . ?
C54 C49 P2 118.3(5) . . ?
C49 C50 C51 120.4(7) . . ?
C49 C50 H50 119.8 . . ?
C51 C50 H50 119.8 . . ?
C52 C51 C50 119.6(8) . . ?
C52 C51 H51 120.2 . . ?
C50 C51 H51 120.2 . . ?
C51 C52 C53 120.4(7) . . ?
C51 C52 H52 119.8 . . ?
C53 C52 H52 119.8 . . ?
C52 C53 C54 119.7(7) . . ?
C52 C53 H53 120.1 . . ?
C54 C53 H53 120.1 . . ?
C53 C54 C49 119.9(7) . . ?
C53 C54 H54 120.0 . . ?
C49 C54 H54 120.0 . . ?
C56 C55 C60 118.9(6) . . ?
C56 C55 P2 119.9(5) . . ?
C60 C55 P2 120.6(5) . . ?
C55 C56 C57 120.4(7) . . ?
C55 C56 H56 119.8 . . ?
C57 C56 H56 119.8 . . ?
C58 C57 C56 119.0(8) . . ?
C58 C57 H57 120.5 . . ?
C56 C57 H57 120.5 . . ?
C59 C58 C57 121.1(7) . . ?
C59 C58 H58 119.4 . . ?
C57 C58 H58 119.4 . . ?
C58 C59 C60 120.4(7) . . ?
C58 C59 H59 119.8 . . ?
C60 C59 H59 119.8 . . ?
C55 C60 C59 120.0(7) . . ?
C55 C60 H60 120.0 . . ?
C59 C60 H60 120.0 . . ?
C66 C61 C62 118.8(8) . . ?
C66 C61 P2 125.9(6) . . ?
C62 C61 P2 115.3(6) . . ?
C63 C62 C61 120.6(8) . . ?
C63 C62 H62 119.7 . . ?
C61 C62 H62 119.7 . . ?
C62 C63 C64 119.7(8) . . ?
C62 C63 H63 120.2 . . ?
C64 C63 H63 120.2 . . ?
C65 C64 C63 120.8(8) . . ?
C65 C64 H64 119.6 . . ?
C63 C64 H64 119.6 . . ?
C64 C65 C66 118.8(8) . . ?
C64 C65 H65 120.6 . . ?
C66 C65 H65 120.6 . . ?
C61 C66 C65 121.3(8) . . ?
C61 C66 H66 119.3 . . ?
C65 C66 H66 119.3 . . ?
C68 C67 C72 114.1(5) . . ?
C68 C67 Zn1 124.1(4) . . ?
C72 C67 Zn1 121.7(4) . . ?
F1 C68 C67 120.4(5) . . ?
F1 C68 C69 115.6(6) . . ?
C67 C68 C69 124.0(6) . . ?
F2 C69 C70 119.5(6) . . ?
F2 C69 C68 121.6(7) . . ?
C70 C69 C68 118.9(6) . . ?
F3 C70 C71 121.0(7) . . ?
F3 C70 C69 120.0(6) . . ?
C71 C70 C69 119.1(6) . . ?
C72 C71 F4 120.4(6) . . ?
C72 C71 C70 120.3(6) . . ?
F4 C71 C70 119.3(6) . . ?
F5 C72 C71 118.9(6) . . ?
F5 C72 C67 117.4(5) . . ?
C71 C72 C67 123.7(6) . . ?
C74 C73 C78 115.1(6) . . ?
C74 C73 Zn2 120.1(5) . . ?
C78 C73 Zn2 124.8(5) . . ?
C73 C74 F6 119.5(6) . . ?
C73 C74 C75 124.1(7) . . ?
F6 C74 C75 116.3(6) . . ?
F7 C75 C74 121.2(8) . . ?
F7 C75 C76 120.2(7) . . ?
C74 C75 C76 118.6(7) . . ?
F8 C76 C77 120.7(8) . . ?
F8 C76 C75 119.8(9) . . ?
C77 C76 C75 119.4(7) . . ?
F9 C77 C76 119.6(7) . . ?
F9 C77 C78 120.8(9) . . ?
C76 C77 C78 119.7(7) . . ?
F10 C78 C77 116.6(6) . . ?
F10 C78 C73 120.2(6) . . ?
C77 C78 C73 123.2(7) . . ?
C80 C79 C84 118.8(6) . . ?
C80 C79 P3 117.9(5) . . ?
C84 C79 P3 123.3(5) . . ?
C81 C80 C79 121.1(7) . . ?
C81 C80 H80 119.4 . . ?
C79 C80 H80 119.4 . . ?
C80 C81 C82 120.3(7) . . ?
C80 C81 H81 119.9 . . ?
C82 C81 H81 119.9 . . ?
C83 C82 C81 119.4(6) . . ?
C83 C82 H82 120.3 . . ?
C81 C82 H82 120.3 . . ?
C82 C83 C84 121.2(7) . . ?
C82 C83 H83 119.4 . . ?
C84 C83 H83 119.4 . . ?
C83 C84 C79 119.3(7) . . ?
C83 C84 H84 120.4 . . ?
C79 C84 H84 120.4 . . ?
C86 C85 C90 118.4(5) . . ?
C86 C85 P3 123.0(5) . . ?
C90 C85 P3 118.3(4) . . ?
C87 C86 C85 120.2(6) . . ?
C87 C86 H86 119.9 . . ?
C85 C86 H86 119.9 . . ?
C88 C87 C86 120.6(6) . . ?
C88 C87 H87 119.7 . . ?
C86 C87 H87 119.7 . . ?
C87 C88 C89 119.9(6) . . ?
C87 C88 H88 120.0 . . ?
C89 C88 H88 120.0 . . ?
C90 C89 C88 119.8(6) . . ?
C90 C89 H89 120.1 . . ?
C88 C89 H89 120.1 . . ?
C89 C90 C85 121.0(6) . . ?
C89 C90 H90 119.5 . . ?
C85 C90 H90 119.5 . . ?
C92 C91 C96 117.5(6) . . ?
C92 C91 P3 121.6(5) . . ?
C96 C91 P3 120.7(4) . . ?
C93 C92 C91 121.6(6) . . ?
C93 C92 H92 119.2 . . ?
C91 C92 H92 119.2 . . ?
C92 C93 C94 120.2(6) . . ?
C92 C93 H93 119.9 . . ?
C94 C93 H93 119.9 . . ?
C95 C94 C93 119.0(6) . . ?
C95 C94 H94 120.5 . . ?
C93 C94 H94 120.5 . . ?
C94 C95 C96 120.6(7) . . ?
C94 C95 H95 119.7 . . ?
C96 C95 H95 119.7 . . ?
C95 C96 C91 120.9(6) . . ?
C95 C96 H96 119.5 . . ?
C91 C96 H96 119.5 . . ?
C98 C97 C102 122.7(10) . . ?
C98 C97 P4 116.7(9) . . ?
C102 C97 P4 120.4(9) . . ?
C97 C98 C99 118.3(12) . . ?
C97 C98 H98 120.8 . . ?
C99 C98 H98 120.8 . . ?
C100 C99 C98 119.8(13) . . ?
C100 C99 H99 120.1 . . ?
C98 C99 H99 120.1 . . ?
C101 C100 C99 120.9(12) . . ?
C101 C100 H100 119.6 . . ?
C99 C100 H100 119.6 . . ?
C100 C101 C102 120.3(12) . . ?
C100 C101 H101 119.8 . . ?
C102 C101 H101 119.8 . . ?
C101 C102 C97 117.9(11) . . ?
C101 C102 H102 121.1 . . ?
C97 C102 H102 121.1 . . ?
C98A C97A C10C 116.9(9) . . ?
C98A C97A P4 118.3(8) . . ?
C10C C97A P4 124.5(8) . . ?
C97A C98A C99A 121.6(11) . . ?
C97A C98A H98A 119.2 . . ?
C99A C98A H98A 119.2 . . ?
C10A C99A C98A 120.2(13) . . ?
C10A C99A H99A 119.9 . . ?
C98A C99A H99A 119.9 . . ?
C10B C10A C99A 119.1(11) . . ?
C10B C10A H10A 120.4 . . ?
C99A C10A H10A 120.4 . . ?
C10A C10B C10C 121.2(10) . . ?
C10A C10B H10B 119.4 . . ?
C10C C10B H10B 119.4 . . ?
C10B C10C C97A 120.8(10) . . ?
C10B C10C H10C 119.6 . . ?
C97A C10C H10C 119.6 . . ?
C104 C103 C108 121.3(11) . . ?
C104 C103 P4 120.6(10) . . ?
C108 C103 P4 116.3(11) . . ?
C103 C104 C105 118.7(12) . . ?
C103 C104 H104 120.6 . . ?
C105 C104 H104 120.6 . . ?
C104 C105 C106 120.2(13) . . ?
C104 C105 H105 119.9 . . ?
C106 C105 H105 119.9 . . ?
C107 C106 C105 120.1(14) . . ?
C107 C106 H106 120.0 . . ?
C105 C106 H106 120.0 . . ?
C106 C107 C108 120.6(13) . . ?
C106 C107 H107 119.7 . . ?
C108 C107 H107 119.7 . . ?
C107 C108 C103 118.1(11) . . ?
C107 C108 H108 120.9 . . ?
C103 C108 H108 120.9 . . ?
C10E C10D C10I 118.2(10) . . ?
C10E C10D P4 122.1(10) . . ?
C10I C10D P4 119.5(11) . . ?
C10D C10E C10F 121.9(11) . . ?
C10D C10E H10E 119.0 . . ?
C10F C10E H10E 119.0 . . ?
C10G C10F C10E 118.7(12) . . ?
C10G C10F H10F 120.6 . . ?
C10E C10F H10F 120.6 . . ?
C10H C10G C10F 120.0(13) . . ?
C10H C10G H10G 120.0 . . ?
C10F C10G H10G 120.0 . . ?
C10G C10H C10I 121.5(13) . . ?
C10G C10H H10H 119.3 . . ?
C10I C10H H10H 119.3 . . ?
C10H C10I C10D 119.4(12) . . ?
C10H C10I H10I 120.3 . . ?
C10D C10I H10I 120.3 . . ?
C110 C109 C114 120.7(11) . . ?
C110 C109 P4 124.2(10) . . ?
C114 C109 P4 115.0(10) . . ?
C109 C110 C111 119.3(10) . . ?
C109 C110 H110 120.3 . . ?
C111 C110 H110 120.3 . . ?
C112 C111 C110 120.3(11) . . ?
C112 C111 H111 119.8 . . ?
C110 C111 H111 119.8 . . ?
C113 C112 C111 119.9(12) . . ?
C113 C112 H112 120.1 . . ?
C111 C112 H112 120.1 . . ?
C112 C113 C114 121.0(15) . . ?
C112 C113 H113 119.5 . . ?
C114 C113 H113 119.5 . . ?
C113 C114 C109 118.5(14) . . ?
C113 C114 H114 120.8 . . ?
C109 C114 H114 120.8 . . ?
C11K C10J C11O 117.9(10) . . ?
C11K C10J P4 117.8(9) . . ?
C11O C10J P4 124.3(9) . . ?
C10J C11K C11L 122.3(11) . . ?
C10J C11K H11K 118.8 . . ?
C11L C11K H11K 118.8 . . ?
C11K C11L C11M 118.9(11) . . ?
C11K C11L H11L 120.6 . . ?
C11M C11L H11L 120.6 . . ?
C11N C11M C11L 119.4(12) . . ?
C11N C11M H11M 120.3 . . ?
C11L C11M H11M 120.3 . . ?
C11O C11N C11M 122.2(15) . . ?
C11O C11N H11N 118.9 . . ?
C11M C11N H11N 118.9 . . ?
C11N C11O C10J 119.2(14) . . ?
C11N C11O H11O 120.4 . . ?
C10J C11O H11O 120.4 . . ?
C116 C115 H11H 109.5 . . ?
C116 C115 H11I 109.5 . . ?
H11H C115 H11I 109.5 . . ?
C116 C115 H11J 109.5 . . ?
H11H C115 H11J 109.5 . . ?
H11I C115 H11J 109.5 . . ?
C115 C116 C117 117.3(12) . . ?
C115 C116 H11P 108.0 . . ?
C117 C116 H11P 108.0 . . ?
C115 C116 H11Q 108.0 . . ?
C117 C116 H11Q 108.0 . . ?
H11P C116 H11Q 107.2 . . ?
C118 C117 C116 118.3(11) . . ?
C118 C117 H11A 107.7 . . ?
C116 C117 H11A 107.7 . . ?
C118 C117 H11B 107.7 . . ?
C116 C117 H11B 107.7 . . ?
H11A C117 H11B 107.1 . . ?
C117 C118 C119 116.1(12) . . ?
C117 C118 H11C 108.3 . . ?
C119 C118 H11C 108.3 . . ?
C117 C118 H11D 108.3 . . ?
C119 C118 H11D 108.3 . . ?
H11C C118 H11D 107.4 . . ?
C118 C119 H11E 109.5 . . ?
C118 C119 H11F 109.5 . . ?
H11E C119 H11F 109.5 . . ?
C118 C119 H11G 109.5 . . ?
H11E C119 H11G 109.5 . . ?
H11F C119 H11G 109.5 . . ?
C121 C120 H12I 109.5 . . ?
C121 C120 H12J 109.5 . . ?
H12I C120 H12J 109.5 . . ?
C121 C120 H12K 109.5 . . ?
H12I C120 H12K 109.5 . . ?
H12J C120 H12K 109.5 . . ?
C120 C121 C122 116(2) . . ?
C120 C121 H12M 108.2 . . ?
C122 C121 H12M 108.2 . . ?
C120 C121 H12N 108.2 . . ?
C122 C121 H12N 108.2 . . ?
H12M C121 H12N 107.3 . . ?
C123 C122 C121 126.1(19) . . ?
C123 C122 H12F 105.8 . . ?
C121 C122 H12F 105.8 . . ?
C123 C122 H12G 105.8 . . ?
C121 C122 H12G 105.8 . . ?
H12F C122 H12G 106.2 . . ?
C122 C123 C124 128.8(17) . . ?
C122 C123 H12H 105.1 . . ?
C124 C123 H12H 105.1 . . ?
C122 C123 H12L 105.1 . . ?
C124 C123 H12L 105.1 . . ?
H12H C123 H12L 105.9 . . ?
C123 C124 H12C 109.5 . . ?
C123 C124 H12D 109.5 . . ?
H12C C124 H12D 109.5 . . ?
C123 C124 H12E 109.5 . . ?
H12C C124 H12E 109.5 . . ?
H12D C124 H12E 109.5 . . ?
Cl1 C125 Cl2 114.1(12) . . ?
Cl1 C125 H12A 108.7 . . ?
Cl2 C125 H12A 108.7 . . ?
Cl1 C125 H12B 108.7 . . ?
Cl2 C125 H12B 108.7 . . ?
H12A C125 H12B 107.6 . . ?

loop_
_geom_bond_atom_site_label_1
_geom_bond_atom_site_label_2
_geom_bond_distance
_geom_bond_site_symmetry_2
_geom_bond_publ_flag
Ir1 C7 2.062(6) . ?
Ir1 N1 2.148(4) . ?
Ir1 P1 2.2861(15) . ?
Ir1 P2 2.2907(14) . ?
Ir1 H1A 1.388(19) . ?
Ir1 H1C 1.449(19) . ?
Ir2 C24 2.073(6) . ?
Ir2 N6 2.150(4) . ?
Ir2 P3 2.2876(13) . ?
Ir2 P4 2.2906(15) . ?
Ir2 H2A 1.45(2) . ?
Ir2 H2C 1.45(2) . ?
Zn1 O3 1.944(4) . ?
Zn1 C67 1.993(6) . ?
Zn1 N3 2.017(5) . ?
Zn1 N2 2.115(4) . ?
Zn2 O2 1.951(4) . ?
Zn2 C73 1.987(6) . ?
Zn2 N4 1.999(5) . ?
Zn2 N5 2.121(4) . ?
P1 C37 1.818(7) . ?
P1 C31 1.828(7) . ?
P1 C43 1.838(7) . ?
P2 C55 1.815(7) . ?
P2 C49 1.828(6) . ?
P2 C61 1.851(8) . ?
P3 C85 1.824(6) . ?
P3 C79 1.834(6) . ?
P3 C91 1.847(6) . ?
P4 C97 1.807(10) . ?
P4 C103 1.811(11) . ?
P4 C109 1.819(11) . ?
P4 C10D 1.842(10) . ?
P4 C10J 1.872(10) . ?
P4 C97A 1.886(10) . ?
F1 C68 1.355(8) . ?
F2 C69 1.346(8) . ?
F3 C70 1.345(7) . ?
F4 C71 1.362(8) . ?
F5 C72 1.351(7) . ?
F6 C74 1.363(8) . ?
F7 C75 1.345(10) . ?
F8 C76 1.337(9) . ?
F9 C77 1.355(10) . ?
F10 C78 1.350(8) . ?
O1 C1 1.322(8) . ?
O1 H1 0.83(8) . ?
O2 C15 1.289(7) . ?
O3 C16 1.281(7) . ?
O4 C30 1.338(8) . ?
O4 H4 0.78(8) . ?
N1 C1 1.345(8) . ?
N1 C5 1.363(7) . ?
N2 C10 1.351(7) . ?
N2 C6 1.368(7) . ?
N3 C15 1.351(8) . ?
N3 C11 1.369(7) . ?
N4 C16 1.354(8) . ?
N4 C20 1.369(7) . ?
N5 C21 1.344(8) . ?
N5 C25 1.363(8) . ?
N6 C30 1.337(8) . ?
N6 C26 1.362(8) . ?
C1 C2 1.404(9) . ?
C2 C3 1.352(10) . ?
C2 H2 0.9500 . ?
C3 C4 1.401(9) . ?
C3 H3 0.9500 . ?
C4 C5 1.387(8) . ?
C4 H4A 0.9500 . ?
C5 C6 1.470(8) . ?
C6 C7 1.414(7) . ?
C7 C8 1.410(8) . ?
C8 C9 1.374(9) . ?
C8 H8 0.9500 . ?
C9 C10 1.387(8) . ?
C9 H9 0.9500 . ?
C10 C11 1.469(8) . ?
C11 C12 1.377(8) . ?
C12 C13 1.383(9) . ?
C12 H12 0.9500 . ?
C13 C14 1.357(9) . ?
C13 H13 0.9500 . ?
C14 C15 1.412(9) . ?
C14 H14 0.9500 . ?
C16 C17 1.419(9) . ?
C17 C18 1.358(10) . ?
C17 H17 0.9500 . ?
C18 C19 1.384(11) . ?
C18 H18 0.9500 . ?
C19 C20 1.378(9) . ?
C19 H19 0.9500 . ?
C20 C21 1.488(9) . ?
C21 C22 1.393(9) . ?
C22 C23 1.361(10) . ?
C22 H22 0.9500 . ?
C23 C24 1.408(9) . ?
C23 H23 0.9500 . ?
C24 C25 1.409(8) . ?
C25 C26 1.475(8) . ?
C26 C27 1.371(8) . ?
C27 C28 1.388(9) . ?
C27 H27 0.9500 . ?
C28 C29 1.360(10) . ?
C28 H28 0.9500 . ?
C29 C30 1.401(9) . ?
C29 H29 0.9500 . ?
C31 C32 1.361(12) . ?
C31 C36 1.378(12) . ?
C32 C33 1.402(12) . ?
C32 H32 0.9500 . ?
C33 C34 1.366(14) . ?
C33 H33 0.9500 . ?
C34 C35 1.355(15) . ?
C34 H34 0.9500 . ?
C35 C36 1.381(12) . ?
C35 H35 0.9500 . ?
C36 H36 0.9500 . ?
C37 C42 1.387(11) . ?
C37 C38 1.395(11) . ?
C38 C39 1.375(11) . ?
C38 H38 0.9500 . ?
C39 C40 1.357(13) . ?
C39 H39 0.9500 . ?
C40 C41 1.388(14) . ?
C40 H40 0.9500 . ?
C41 C42 1.394(12) . ?
C41 H41 0.9500 . ?
C42 H42 0.9500 . ?
C43 C44 1.384(11) . ?
C43 C48 1.416(10) . ?
C44 C45 1.377(12) . ?
C44 H44 0.9500 . ?
C45 C46 1.371(13) . ?
C45 H45 0.9500 . ?
C46 C47 1.387(14) . ?
C46 H46 0.9500 . ?
C47 C48 1.371(12) . ?
C47 H47 0.9500 . ?
C48 H48 0.9500 . ?
C49 C50 1.350(9) . ?
C49 C54 1.400(9) . ?
C50 C51 1.404(9) . ?
C50 H50 0.9500 . ?
C51 C52 1.368(11) . ?
C51 H51 0.9500 . ?
C52 C53 1.378(11) . ?
C52 H52 0.9500 . ?
C53 C54 1.383(8) . ?
C53 H53 0.9500 . ?
C54 H54 0.9500 . ?
C55 C56 1.386(11) . ?
C55 C60 1.392(10) . ?
C56 C57 1.406(10) . ?
C56 H56 0.9500 . ?
C57 C58 1.380(12) . ?
C57 H57 0.9500 . ?
C58 C59 1.348(12) . ?
C58 H58 0.9500 . ?
C59 C60 1.399(10) . ?
C59 H59 0.9500 . ?
C60 H60 0.9500 . ?
C61 C66 1.360(11) . ?
C61 C62 1.416(11) . ?
C62 C63 1.374(12) . ?
C62 H62 0.9500 . ?
C63 C64 1.386(13) . ?
C63 H63 0.9500 . ?
C64 C65 1.381(13) . ?
C64 H64 0.9500 . ?
C65 C66 1.408(12) . ?
C65 H65 0.9500 . ?
C66 H66 0.9500 . ?
C67 C68 1.370(8) . ?
C67 C72 1.404(8) . ?
C68 C69 1.389(9) . ?
C69 C70 1.382(11) . ?
C70 C71 1.369(10) . ?
C71 C72 1.353(9) . ?
C73 C74 1.364(9) . ?
C73 C78 1.383(9) . ?
C74 C75 1.377(10) . ?
C75 C76 1.389(13) . ?
C76 C77 1.361(14) . ?
C77 C78 1.377(11) . ?
C79 C80 1.388(9) . ?
C79 C84 1.392(10) . ?
C80 C81 1.372(9) . ?
C80 H80 0.9500 . ?
C81 C82 1.375(12) . ?
C81 H81 0.9500 . ?
C82 C83 1.373(11) . ?
C82 H82 0.9500 . ?
C83 C84 1.390(10) . ?
C83 H83 0.9500 . ?
C84 H84 0.9500 . ?
C85 C86 1.396(9) . ?
C85 C90 1.398(9) . ?
C86 C87 1.388(9) . ?
C86 H86 0.9500 . ?
C87 C88 1.378(10) . ?
C87 H87 0.9500 . ?
C88 C89 1.384(10) . ?
C88 H88 0.9500 . ?
C89 C90 1.383(9) . ?
C89 H89 0.9500 . ?
C90 H90 0.9500 . ?
C91 C92 1.389(8) . ?
C91 C96 1.390(10) . ?
C92 C93 1.377(9) . ?
C92 H92 0.9500 . ?
C93 C94 1.385(11) . ?
C93 H93 0.9500 . ?
C94 C95 1.376(10) . ?
C94 H94 0.9500 . ?
C95 C96 1.387(10) . ?
C95 H95 0.9500 . ?
C96 H96 0.9500 . ?
C97 C98 1.364(13) . ?
C97 C102 1.400(13) . ?
C98 C99 1.401(14) . ?
C98 H98 0.9500 . ?
C99 C100 1.387(15) . ?
C99 H99 0.9500 . ?
C100 C101 1.373(14) . ?
C100 H100 0.9500 . ?
C101 C102 1.389(13) . ?
C101 H101 0.9500 . ?
C102 H102 0.9500 . ?
C97A C98A 1.385(13) . ?
C97A C10C 1.421(12) . ?
C98A C99A 1.396(13) . ?
C98A H98A 0.9500 . ?
C99A C10A 1.387(15) . ?
C99A H99A 0.9500 . ?
C10A C10B 1.369(14) . ?
C10A H10A 0.9500 . ?
C10B C10C 1.382(12) . ?
C10B H10B 0.9500 . ?
C10C H10C 0.9500 . ?
C103 C104 1.364(14) . ?
C103 C108 1.410(14) . ?
C104 C105 1.391(14) . ?
C104 H104 0.9500 . ?
C105 C106 1.392(15) . ?
C105 H105 0.9500 . ?
C106 C107 1.373(15) . ?
C106 H106 0.9500 . ?
C107 C108 1.379(13) . ?
C107 H107 0.9500 . ?
C108 H108 0.9500 . ?
C10D C10E 1.376(14) . ?
C10D C10I 1.423(15) . ?
C10E C10F 1.401(13) . ?
C10E H10E 0.9500 . ?
C10F C10G 1.394(15) . ?
C10F H10F 0.9500 . ?
C10G C10H 1.373(15) . ?
C10G H10G 0.9500 . ?
C10H C10I 1.381(13) . ?
C10H H10H 0.9500 . ?
C10I H10I 0.9500 . ?
C109 C110 1.364(12) . ?
C109 C114 1.412(14) . ?
C110 C111 1.394(13) . ?
C110 H110 0.9500 . ?
C111 C112 1.381(13) . ?
C111 H111 0.9500 . ?
C112 C113 1.373(16) . ?
C112 H112 0.9500 . ?
C113 C114 1.380(14) . ?
C113 H113 0.9500 . ?
C114 H114 0.9500 . ?
C10J C11K 1.383(12) . ?
C10J C11O 1.412(13) . ?
C11K C11L 1.383(13) . ?
C11K H11K 0.9500 . ?
C11L C11M 1.386(14) . ?
C11L H11L 0.9500 . ?
C11M C11N 1.372(16) . ?
C11M H11M 0.9500 . ?
C11N C11O 1.371(13) . ?
C11N H11N 0.9500 . ?
C11O H11O 0.9500 . ?
C115 C116 1.449(19) . ?
C115 H11H 0.9800 . ?
C115 H11I 0.9800 . ?
C115 H11J 0.9800 . ?
C116 C117 1.459(16) . ?
C116 H11P 0.9900 . ?
C116 H11Q 0.9900 . ?
C117 C118 1.428(17) . ?
C117 H11A 0.9900 . ?
C117 H11B 0.9900 . ?
C118 C119 1.505(17) . ?
C118 H11C 0.9900 . ?
C118 H11D 0.9900 . ?
C119 H11E 0.9800 . ?
C119 H11F 0.9800 . ?
C119 H11G 0.9800 . ?
C120 C121 1.40(2) . ?
C120 H12I 0.9800 . ?
C120 H12J 0.9800 . ?
C120 H12K 0.9800 . ?
C121 C122 1.42(2) . ?
C121 H12M 0.9900 . ?
C121 H12N 0.9900 . ?
C122 C123 1.36(2) . ?
C122 H12F 0.9900 . ?
C122 H12G 0.9900 . ?
C123 C124 1.45(2) . ?
C123 H12H 0.9900 . ?
C123 H12L 0.9900 . ?
C124 H12C 0.9800 . ?
C124 H12D 0.9800 . ?
C124 H12E 0.9800 . ?
Cl1 C125 1.686(17) . ?
Cl2 C125 1.71(2) . ?
C125 H12A 0.9900 . ?
C125 H12B 0.9900 . ?

loop_
_geom_torsion_atom_site_label_1
_geom_torsion_atom_site_label_2
_geom_torsion_atom_site_label_3
_geom_torsion_atom_site_label_4
_geom_torsion
_geom_torsion_site_symmetry_1
_geom_torsion_site_symmetry_2
_geom_torsion_site_symmetry_3
_geom_torsion_site_symmetry_4
_geom_torsion_publ_flag
C5 N1 C1 O1 179.3(6) . . . . ?
Ir1 N1 C1 O1 -0.2(9) . . . . ?
C5 N1 C1 C2 -1.3(9) . . . . ?
Ir1 N1 C1 C2 179.2(5) . . . . ?
O1 C1 C2 C3 -176.6(7) . . . . ?
N1 C1 C2 C3 4.0(11) . . . . ?
C1 C2 C3 C4 -2.6(11) . . . . ?
C2 C3 C4 C5 -1.2(10) . . . . ?
C1 N1 C5 C4 -2.8(8) . . . . ?
Ir1 N1 C5 C4 176.8(4) . . . . ?
C1 N1 C5 C6 -179.8(5) . . . . ?
Ir1 N1 C5 C6 -0.3(6) . . . . ?
C3 C4 C5 N1 4.0(8) . . . . ?
C3 C4 C5 C6 -179.4(6) . . . . ?
C10 N2 C6 C7 5.1(8) . . . . ?
Zn1 N2 C6 C7 -150.9(4) . . . . ?
C10 N2 C6 C5 -174.9(5) . . . . ?
Zn1 N2 C6 C5 29.1(7) . . . . ?
N1 C5 C6 N2 -177.8(4) . . . . ?
C4 C5 C6 N2 5.4(8) . . . . ?
N1 C5 C6 C7 2.2(7) . . . . ?
C4 C5 C6 C7 -174.6(5) . . . . ?
N2 C6 C7 C8 -3.5(8) . . . . ?
C5 C6 C7 C8 176.5(5) . . . . ?
N2 C6 C7 Ir1 176.8(4) . . . . ?
C5 C6 C7 Ir1 -3.2(6) . . . . ?
C6 C7 C8 C9 0.3(8) . . . . ?
Ir1 C7 C8 C9 180.0(5) . . . . ?
C7 C8 C9 C10 1.2(9) . . . . ?
C6 N2 C10 C9 -3.3(8) . . . . ?
Zn1 N2 C10 C9 157.7(5) . . . . ?
C6 N2 C10 C11 175.7(5) . . . . ?
Zn1 N2 C10 C11 -23.3(6) . . . . ?
C8 C9 C10 N2 0.3(9) . . . . ?
C8 C9 C10 C11 -178.6(5) . . . . ?
C15 N3 C11 C12 4.4(8) . . . . ?
Zn1 N3 C11 C12 -179.1(4) . . . . ?
C15 N3 C11 C10 -172.0(5) . . . . ?
Zn1 N3 C11 C10 4.5(6) . . . . ?
N2 C10 C11 N3 13.9(7) . . . . ?
C9 C10 C11 N3 -167.1(5) . . . . ?
N2 C10 C11 C12 -162.4(5) . . . . ?
C9 C10 C11 C12 16.5(9) . . . . ?
N3 C11 C12 C13 0.1(9) . . . . ?
C10 C11 C12 C13 176.2(6) . . . . ?
C11 C12 C13 C14 -2.5(10) . . . . ?
C12 C13 C14 C15 0.5(10) . . . . ?
Zn2 O2 C15 N3 38.0(9) . . . . ?
Zn2 O2 C15 C14 -142.6(5) . . . . ?
C11 N3 C15 O2 173.1(5) . . . . ?
Zn1 N3 C15 O2 -2.8(8) . . . . ?
C11 N3 C15 C14 -6.3(8) . . . . ?
Zn1 N3 C15 C14 177.8(4) . . . . ?
C13 C14 C15 O2 -175.6(6) . . . . ?
C13 C14 C15 N3 3.9(9) . . . . ?
Zn1 O3 C16 N4 39.0(9) . . . . ?
Zn1 O3 C16 C17 -142.4(5) . . . . ?
C20 N4 C16 O3 176.5(5) . . . . ?
Zn2 N4 C16 O3 -1.6(8) . . . . ?
C20 N4 C16 C17 -2.1(9) . . . . ?
Zn2 N4 C16 C17 179.8(5) . . . . ?
O3 C16 C17 C18 -178.7(7) . . . . ?
N4 C16 C17 C18 -0.1(10) . . . . ?
C16 C17 C18 C19 1.3(12) . . . . ?
C17 C18 C19 C20 -0.2(12) . . . . ?
C16 N4 C20 C19 3.3(9) . . . . ?
Zn2 N4 C20 C19 -178.4(5) . . . . ?
C16 N4 C20 C21 -175.2(5) . . . . ?
Zn2 N4 C20 C21 3.2(7) . . . . ?
C18 C19 C20 N4 -2.1(11) . . . . ?
C18 C19 C20 C21 176.2(7) . . . . ?
C25 N5 C21 C22 -0.6(9) . . . . ?
Zn2 N5 C21 C22 160.0(5) . . . . ?
C25 N5 C21 C20 177.3(5) . . . . ?
Zn2 N5 C21 C20 -22.1(6) . . . . ?
N4 C20 C21 N5 13.9(8) . . . . ?
C19 C20 C21 N5 -164.6(7) . . . . ?
N4 C20 C21 C22 -168.2(6) . . . . ?
C19 C20 C21 C22 13.3(10) . . . . ?
N5 C21 C22 C23 0.5(10) . . . . ?
C20 C21 C22 C23 -177.3(6) . . . . ?
C21 C22 C23 C24 0.4(10) . . . . ?
C22 C23 C24 C25 -1.0(9) . . . . ?
C22 C23 C24 Ir2 -177.3(5) . . . . ?
C21 N5 C25 C24 -0.1(8) . . . . ?
Zn2 N5 C25 C24 -156.0(4) . . . . ?
C21 N5 C25 C26 -178.0(5) . . . . ?
Zn2 N5 C25 C26 26.0(7) . . . . ?
C23 C24 C25 N5 0.9(8) . . . . ?
Ir2 C24 C25 N5 177.7(4) . . . . ?
C23 C24 C25 C26 178.9(5) . . . . ?
Ir2 C24 C25 C26 -4.3(6) . . . . ?
C30 N6 C26 C27 -2.5(7) . . . . ?
Ir2 N6 C26 C27 174.0(4) . . . . ?
C30 N6 C26 C25 179.9(5) . . . . ?
Ir2 N6 C26 C25 -3.6(6) . . . . ?
N5 C25 C26 N6 -176.8(5) . . . . ?
C24 C25 C26 N6 5.1(7) . . . . ?
N5 C25 C26 C27 5.8(8) . . . . ?
C24 C25 C26 C27 -172.3(5) . . . . ?
N6 C26 C27 C28 3.8(8) . . . . ?
C25 C26 C27 C28 -178.9(5) . . . . ?
C26 C27 C28 C29 -1.8(9) . . . . ?
C27 C28 C29 C30 -1.4(10) . . . . ?
C26 N6 C30 O4 179.7(5) . . . . ?
Ir2 N6 C30 O4 3.4(7) . . . . ?
C26 N6 C30 C29 -0.9(8) . . . . ?
Ir2 N6 C30 C29 -177.2(5) . . . . ?
C28 C29 C30 N6 2.8(9) . . . . ?
C28 C29 C30 O4 -177.7(6) . . . . ?
C37 P1 C31 C32 -126.2(7) . . . . ?
C43 P1 C31 C32 124.8(7) . . . . ?
Ir1 P1 C31 C32 -1.0(8) . . . . ?
C37 P1 C31 C36 58.5(8) . . . . ?
C43 P1 C31 C36 -50.6(8) . . . . ?
Ir1 P1 C31 C36 -176.3(7) . . . . ?
C36 C31 C32 C33 -1.2(14) . . . . ?
P1 C31 C32 C33 -176.5(7) . . . . ?
C31 C32 C33 C34 -0.5(15) . . . . ?
C32 C33 C34 C35 3.1(17) . . . . ?
C33 C34 C35 C36 -4.0(18) . . . . ?
C32 C31 C36 C35 0.3(16) . . . . ?
P1 C31 C36 C35 175.8(9) . . . . ?
C34 C35 C36 C31 2.3(19) . . . . ?
C31 P1 C37 C42 -160.5(6) . . . . ?
C43 P1 C37 C42 -56.1(6) . . . . ?
Ir1 P1 C37 C42 71.5(6) . . . . ?
C31 P1 C37 C38 30.6(6) . . . . ?
C43 P1 C37 C38 135.1(6) . . . . ?
Ir1 P1 C37 C38 -97.4(5) . . . . ?
C42 C37 C38 C39 0.6(11) . . . . ?
P1 C37 C38 C39 169.5(6) . . . . ?
C37 C38 C39 C40 -0.8(12) . . . . ?
C38 C39 C40 C41 1.7(12) . . . . ?
C39 C40 C41 C42 -2.5(12) . . . . ?
C38 C37 C42 C41 -1.4(10) . . . . ?
P1 C37 C42 C41 -170.4(6) . . . . ?
C40 C41 C42 C37 2.3(11) . . . . ?
C37 P1 C43 C44 -6.4(8) . . . . ?
C31 P1 C43 C44 101.0(7) . . . . ?
Ir1 P1 C43 C44 -132.3(7) . . . . ?
C37 P1 C43 C48 177.1(6) . . . . ?
C31 P1 C43 C48 -75.5(6) . . . . ?
Ir1 P1 C43 C48 51.3(6) . . . . ?
C48 C43 C44 C45 -1.1(13) . . . . ?
P1 C43 C44 C45 -177.5(8) . . . . ?
C43 C44 C45 C46 0.7(16) . . . . ?
C44 C45 C46 C47 0.4(17) . . . . ?
C45 C46 C47 C48 -1.0(15) . . . . ?
C46 C47 C48 C43 0.5(14) . . . . ?
C44 C43 C48 C47 0.6(12) . . . . ?
P1 C43 C48 C47 177.2(7) . . . . ?
C55 P2 C49 C50 108.3(7) . . . . ?
C61 P2 C49 C50 -141.5(7) . . . . ?
Ir1 P2 C49 C50 -16.7(7) . . . . ?
C55 P2 C49 C54 -65.7(6) . . . . ?
C61 P2 C49 C54 44.4(6) . . . . ?
Ir1 P2 C49 C54 169.3(5) . . . . ?
C54 C49 C50 C51 1.1(13) . . . . ?
P2 C49 C50 C51 -172.9(7) . . . . ?
C49 C50 C51 C52 -2.1(15) . . . . ?
C50 C51 C52 C53 2.6(16) . . . . ?
C51 C52 C53 C54 -2.0(14) . . . . ?
C52 C53 C54 C49 1.0(12) . . . . ?
C50 C49 C54 C53 -0.5(11) . . . . ?
P2 C49 C54 C53 173.6(6) . . . . ?
C49 P2 C55 C56 -24.7(7) . . . . ?
C61 P2 C55 C56 -130.9(6) . . . . ?
Ir1 P2 C55 C56 102.9(6) . . . . ?
C49 P2 C55 C60 164.1(6) . . . . ?
C61 P2 C55 C60 57.8(6) . . . . ?
Ir1 P2 C55 C60 -68.3(6) . . . . ?
C60 C55 C56 C57 -0.4(11) . . . . ?
P2 C55 C56 C57 -171.8(6) . . . . ?
C55 C56 C57 C58 -1.0(12) . . . . ?
C56 C57 C58 C59 1.5(13) . . . . ?
C57 C58 C59 C60 -0.6(13) . . . . ?
C56 C55 C60 C59 1.3(11) . . . . ?
P2 C55 C60 C59 172.7(6) . . . . ?
C58 C59 C60 C55 -0.9(11) . . . . ?
C55 P2 C61 C66 0.0(6) . . . . ?
C49 P2 C61 C66 -106.0(6) . . . . ?
Ir1 P2 C61 C66 126.3(5) . . . . ?
C55 P2 C61 C62 -178.2(5) . . . . ?
C49 P2 C61 C62 75.8(5) . . . . ?
Ir1 P2 C61 C62 -51.9(5) . . . . ?
C66 C61 C62 C63 0.1(10) . . . . ?
P2 C61 C62 C63 178.4(6) . . . . ?
C61 C62 C63 C64 -1.4(11) . . . . ?
C62 C63 C64 C65 3.1(11) . . . . ?
C63 C64 C65 C66 -3.4(11) . . . . ?
C62 C61 C66 C65 -0.4(10) . . . . ?
P2 C61 C66 C65 -178.5(5) . . . . ?
C64 C65 C66 C61 2.1(11) . . . . ?
C72 C67 C68 F1 -179.6(6) . . . . ?
Zn1 C67 C68 F1 3.8(9) . . . . ?
C72 C67 C68 C69 1.1(9) . . . . ?
Zn1 C67 C68 C69 -175.5(5) . . . . ?
F1 C68 C69 F2 0.8(10) . . . . ?
C67 C68 C69 F2 -179.8(6) . . . . ?
F1 C68 C69 C70 179.6(6) . . . . ?
C67 C68 C69 C70 -1.0(11) . . . . ?
F2 C69 C70 F3 -3.0(11) . . . . ?
C68 C69 C70 F3 178.3(6) . . . . ?
F2 C69 C70 C71 178.6(7) . . . . ?
C68 C69 C70 C71 -0.2(11) . . . . ?
F3 C70 C71 C72 -177.1(6) . . . . ?
C69 C70 C71 C72 1.4(11) . . . . ?
F3 C70 C71 F4 0.6(10) . . . . ?
C69 C70 C71 F4 179.0(6) . . . . ?
F4 C71 C72 F5 1.1(10) . . . . ?
C70 C71 C72 F5 178.8(6) . . . . ?
F4 C71 C72 C67 -179.0(6) . . . . ?
C70 C71 C72 C67 -1.4(11) . . . . ?
C68 C67 C72 F5 -180.0(5) . . . . ?
Zn1 C67 C72 F5 -3.3(8) . . . . ?
C68 C67 C72 C71 0.2(9) . . . . ?
Zn1 C67 C72 C71 176.8(5) . . . . ?
C78 C73 C74 F6 -179.6(6) . . . . ?
Zn2 C73 C74 F6 2.4(8) . . . . ?
C78 C73 C74 C75 -1.1(10) . . . . ?
Zn2 C73 C74 C75 -179.0(6) . . . . ?
C73 C74 C75 F7 -177.1(6) . . . . ?
F6 C74 C75 F7 1.5(10) . . . . ?
C73 C74 C75 C76 0.9(11) . . . . ?
F6 C74 C75 C76 179.5(6) . . . . ?
F7 C75 C76 F8 -0.6(11) . . . . ?
C74 C75 C76 F8 -178.7(7) . . . . ?
F7 C75 C76 C77 177.9(7) . . . . ?
C74 C75 C76 C77 -0.2(11) . . . . ?
F8 C76 C77 F9 -2.2(12) . . . . ?
C75 C76 C77 F9 179.4(7) . . . . ?
F8 C76 C77 C78 178.1(7) . . . . ?
C75 C76 C77 C78 -0.4(12) . . . . ?
F9 C77 C78 F10 1.8(10) . . . . ?
C76 C77 C78 F10 -178.5(7) . . . . ?
F9 C77 C78 C73 -179.5(6) . . . . ?
C76 C77 C78 C73 0.2(11) . . . . ?
C74 C73 C78 F10 179.1(6) . . . . ?
Zn2 C73 C78 F10 -3.0(9) . . . . ?
C74 C73 C78 C77 0.5(10) . . . . ?
Zn2 C73 C78 C77 178.3(5) . . . . ?
C85 P3 C79 C80 -67.2(5) . . . . ?
C91 P3 C79 C80 -173.1(4) . . . . ?
Ir2 P3 C79 C80 60.8(5) . . . . ?
C85 P3 C79 C84 115.6(5) . . . . ?
C91 P3 C79 C84 9.7(5) . . . . ?
Ir2 P3 C79 C84 -116.4(4) . . . . ?
C84 C79 C80 C81 0.5(8) . . . . ?
P3 C79 C80 C81 -176.8(5) . . . . ?
C79 C80 C81 C82 -1.0(9) . . . . ?
C80 C81 C82 C83 0.8(10) . . . . ?
C81 C82 C83 C84 -0.2(10) . . . . ?
C82 C83 C84 C79 -0.3(10) . . . . ?
C80 C79 C84 C83 0.1(8) . . . . ?
P3 C79 C84 C83 177.3(5) . . . . ?
C79 P3 C85 C86 -5.9(6) . . . . ?
C91 P3 C85 C86 100.9(5) . . . . ?
Ir2 P3 C85 C86 -132.5(5) . . . . ?
C79 P3 C85 C90 -179.9(5) . . . . ?
C91 P3 C85 C90 -73.1(5) . . . . ?
Ir2 P3 C85 C90 53.5(5) . . . . ?
C90 C85 C86 C87 0.0(9) . . . . ?
P3 C85 C86 C87 -174.0(5) . . . . ?
C85 C86 C87 C88 2.0(10) . . . . ?
C86 C87 C88 C89 -2.2(11) . . . . ?
C87 C88 C89 C90 0.5(11) . . . . ?
C88 C89 C90 C85 1.5(10) . . . . ?
C86 C85 C90 C89 -1.7(9) . . . . ?
P3 C85 C90 C89 172.6(5) . . . . ?
C85 P3 C91 C92 -10.9(6) . . . . ?
C79 P3 C91 C92 96.4(6) . . . . ?
Ir2 P3 C91 C92 -138.3(5) . . . . ?
C85 P3 C91 C96 173.5(6) . . . . ?
C79 P3 C91 C96 -79.1(6) . . . . ?
Ir2 P3 C91 C96 46.1(6) . . . . ?
C96 C91 C92 C93 -4.5(10) . . . . ?
P3 C91 C92 C93 179.8(5) . . . . ?
C91 C92 C93 C94 4.5(10) . . . . ?
C92 C93 C94 C95 -1.7(11) . . . . ?
C93 C94 C95 C96 -0.8(11) . . . . ?
C94 C95 C96 C91 0.7(12) . . . . ?
C92 C91 C96 C95 1.9(10) . . . . ?
P3 C91 C96 C95 177.6(6) . . . . ?
C103 P4 C97 C98 78.5(17) . . . . ?
C10J P4 C97 C98 -177.5(14) . . . . ?
Ir2 P4 C97 C98 -56.9(16) . . . . ?
C103 P4 C97 C102 -105.7(17) . . . . ?
C10J P4 C97 C102 -1.7(16) . . . . ?
Ir2 P4 C97 C102 118.9(13) . . . . ?
C102 C97 C98 C99 4(3) . . . . ?
P4 C97 C98 C99 179.3(14) . . . . ?
C97 C98 C99 C100 -1(3) . . . . ?
C98 C99 C100 C101 -1(4) . . . . ?
C99 C100 C101 C102 0(3) . . . . ?
C100 C101 C102 C97 2(3) . . . . ?
C98 C97 C102 C101 -4(3) . . . . ?
P4 C97 C102 C101 -179.2(14) . . . . ?
C109 P4 C97A C98A -81.5(15) . . . . ?
C10D P4 C97A C98A 167.3(16) . . . . ?
Ir2 P4 C97A C98A 41.5(16) . . . . ?
C109 P4 C97A C10C 92.3(14) . . . . ?
C10D P4 C97A C10C -18.9(16) . . . . ?
Ir2 P4 C97A C10C -144.7(11) . . . . ?
C10C C97A C98A C99A 3(3) . . . . ?
P4 C97A C98A C99A 177.6(18) . . . . ?
C97A C98A C99A C10A -1(4) . . . . ?
C98A C99A C10A C10B -3(4) . . . . ?
C99A C10A C10B C10C 3(3) . . . . ?
C10A C10B C10C C97A 0(2) . . . . ?
C98A C97A C10C C10B -3(2) . . . . ?
P4 C97A C10C C10B -176.8(12) . . . . ?
C97 P4 C103 C104 -26(3) . . . . ?
C10J P4 C103 C104 -134(2) . . . . ?
Ir2 P4 C103 C104 109(2) . . . . ?
C97 P4 C103 C108 169.4(19) . . . . ?
C10J P4 C103 C108 61(2) . . . . ?
Ir2 P4 C103 C108 -56(2) . . . . ?
C108 C103 C104 C105 -10(4) . . . . ?
P4 C103 C104 C105 -174.1(18) . . . . ?
C103 C104 C105 C106 4(3) . . . . ?
C104 C105 C106 C107 -1(4) . . . . ?
C105 C106 C107 C108 2(4) . . . . ?
C106 C107 C108 C103 -8(3) . . . . ?
C104 C103 C108 C107 11(4) . . . . ?
P4 C103 C108 C107 176.4(18) . . . . ?
C109 P4 C10D C10E -157(2) . . . . ?
C97A P4 C10D C10E -52(2) . . . . ?
Ir2 P4 C10D C10E 77(2) . . . . ?
C109 P4 C10D C10I 18(2) . . . . ?
C97A P4 C10D C10I 123(2) . . . . ?
Ir2 P4 C10D C10I -108(2) . . . . ?
C10I C10D C10E C10F 4(3) . . . . ?
P4 C10D C10E C10F 179.3(15) . . . . ?
C10D C10E C10F C10G -1(3) . . . . ?
C10E C10F C10G C10H -2(3) . . . . ?
C10F C10G C10H C10I 3(4) . . . . ?
C10G C10H C10I C10D 0(3) . . . . ?
C10E C10D C10I C10H -4(4) . . . . ?
P4 C10D C10I C10H -178.9(18) . . . . ?
C10D P4 C109 C110 99.0(16) . . . . ?
C97A P4 C109 C110 -5.6(15) . . . . ?
Ir2 P4 C109 C110 -133.5(13) . . . . ?
C10D P4 C109 C114 -77.9(17) . . . . ?
C97A P4 C109 C114 177.5(14) . . . . ?
Ir2 P4 C109 C114 49.7(16) . . . . ?
C114 C109 C110 C111 -7(2) . . . . ?
P4 C109 C110 C111 176.8(11) . . . . ?
C109 C110 C111 C112 5(2) . . . . ?
C110 C111 C112 C113 -2(2) . . . . ?
C111 C112 C113 C114 0(3) . . . . ?
C112 C113 C114 C109 -2(3) . . . . ?
C110 C109 C114 C113 5(3) . . . . ?
P4 C109 C114 C113 -178.1(17) . . . . ?
C97 P4 C10J C11K -72.9(15) . . . . ?
C103 P4 C10J C11K 39.5(17) . . . . ?
Ir2 P4 C10J C11K 162.6(12) . . . . ?
C97 P4 C10J C11O 110.5(18) . . . . ?
C103 P4 C10J C11O -137.1(19) . . . . ?
Ir2 P4 C10J C11O -14.0(18) . . . . ?
C11O C10J C11K C11L -1(3) . . . . ?
P4 C10J C11K C11L -178.2(14) . . . . ?
C10J C11K C11L C11M 1(3) . . . . ?
C11K C11L C11M C11N 2(3) . . . . ?
C11L C11M C11N C11O -4(4) . . . . ?
C11M C11N C11O C10J 3(4) . . . . ?
C11K C10J C11O C11N -1(3) . . . . ?
P4 C10J C11O C11N 176.1(18) . . . . ?
C115 C116 C117 C118 -179.5(12) . . . . ?
C116 C117 C118 C119 178.4(10) . . . . ?
C120 C121 C122 C123 -149(3) . . . . ?
C121 C122 C123 C124 -169(3) . . . . ?
